data_4038623
loop_
_publ_author_name
'Chen, Ke-Wei'
'Wang, Zhao-Shan'
'Wu, Ping'
'Yan, Xin-Yu'
'Zhang, Shu'
'Zhang, Yu-Chen'
'Shi, Feng'

_publ_section_title
;
 Catalytic Asymmetric Synthesis of 3,3'-Bisindoles Bearing Single Axial
 Chirality.
;
_journal_name_full 'The Journal of organic chemistry'
_journal_paper_doi 10.1021/acs.joc.0c01528
_journal_year 2020
_chemical_absolute_configuration rmad
_chemical_formula_moiety 'C46 H30 F N3 O2, C3 H6 O'
_chemical_formula_sum 'C49 H36 F N3 O3'
_chemical_formula_weight 733.81
_space_group_crystal_system triclinic
_space_group_IT_number 1
_space_group_name_Hall 'P 1'
_space_group_name_H-M_alt 'P 1'
_atom_sites_solution_hydrogens geom
_atom_sites_solution_primary dual
_audit_creation_date 2019-07-09
_audit_creation_method
;
Olex2 1.2
(compiled 2018.05.29 svn.r3508 for OlexSys, GUI svn.r5506)
;
_cell_angle_alpha 104.8820(10)
_cell_angle_beta 91.1700(10)
_cell_angle_gamma 90.2450(10)
_cell_formula_units_Z 4
_cell_length_a 12.9213(3)
_cell_length_b 16.0170(3)
_cell_length_c 20.8553(4)
_cell_measurement_reflns_used 9303
_cell_measurement_temperature 170(2)
_cell_measurement_theta_max 52.58
_cell_measurement_theta_min 3.501
_cell_volume 4170.37(15)
_computing_cell_refinement 'SAINT v8.37A (Bruker, 2015)'
_computing_data_reduction 'SAINT v8.37A (Bruker, 2015)'
_computing_molecular_graphics 'Olex2 (Dolomanov et al., 2009)'
_computing_publication_material 'Olex2 (Dolomanov et al., 2009)'
_computing_structure_refinement 'ShelXL (Sheldrick, 2015)'
_computing_structure_solution 'ShelXT (Sheldrick, 2015)'
_diffrn_ambient_temperature 170.0
_diffrn_measured_fraction_theta_full 0.999
_diffrn_measured_fraction_theta_max 0.994
_diffrn_measurement_device_type 'Bruker D8 Venture'
_diffrn_measurement_method '\f and \w scans'
_diffrn_radiation_type GaK\a
_diffrn_radiation_wavelength 1.34139
_diffrn_reflns_av_R_equivalents 0.0459
_diffrn_reflns_av_unetI/netI 0.0588
_diffrn_reflns_Laue_measured_fraction_full 0.999
_diffrn_reflns_Laue_measured_fraction_max 0.994
_diffrn_reflns_limit_h_max 15
_diffrn_reflns_limit_h_min -15
_diffrn_reflns_limit_k_max 19
_diffrn_reflns_limit_k_min -19
_diffrn_reflns_limit_l_max 25
_diffrn_reflns_limit_l_min -25
_diffrn_reflns_number 75915
_diffrn_reflns_point_group_measured_fraction_full 0.984
_diffrn_reflns_point_group_measured_fraction_max 0.976
_diffrn_reflns_theta_full 53.594
_diffrn_reflns_theta_max 55.045
_diffrn_reflns_theta_min 2.715
_diffrn_standards_number 0
_exptl_absorpt_coefficient_mu 0.392
_exptl_absorpt_correction_T_max 0.7508
_exptl_absorpt_correction_T_min 0.6032
_exptl_absorpt_correction_type multi-scan
_exptl_absorpt_process_details
'SADABS-2016/2 (Bruker,2016/2) was used for absorption correction. wR2(int) was 0.1176 before and 0.0617 after correction. The Ratio of minimum to maximum transmission is 0.8034. The \l/2 correction factor is Not present.'
_exptl_crystal_colour colourless
_exptl_crystal_density_diffrn 1.169
_exptl_crystal_description block
_exptl_crystal_F_000 1536
_exptl_crystal_size_max 0.1
_exptl_crystal_size_mid 0.08
_exptl_crystal_size_min 0.03
_refine_diff_density_max 0.336
_refine_diff_density_min -0.239
_refine_diff_density_rms 0.039
_refine_ls_abs_structure_details
;
 Flack x determined using 8978 quotients [(I+)-(I-)]/[(I+)+(I-)]
 (Parsons, Flack and Wagner, Acta Cryst. B69 (2013) 249-259).
;
_refine_ls_abs_structure_Flack 0.07(7)
_refine_ls_extinction_method none
_refine_ls_goodness_of_fit_ref 1.033
_refine_ls_hydrogen_treatment constr
_refine_ls_matrix_type full
_refine_ls_number_parameters 2025
_refine_ls_number_reflns 31113
_refine_ls_number_restraints 3
_refine_ls_restrained_S_all 1.033
_refine_ls_R_factor_all 0.0736
_refine_ls_R_factor_gt 0.0508
_refine_ls_shift/su_max 0.003
_refine_ls_shift/su_mean 0.001
_refine_ls_structure_factor_coef Fsqd
_refine_ls_weighting_details 'w=1/[\s^2^(Fo^2^)+(0.0617P)^2^+0.2732P] where P=(Fo^2^+2Fc^2^)/3'
_refine_ls_weighting_scheme calc
_refine_ls_wR_factor_gt 0.1147
_refine_ls_wR_factor_ref 0.1286
_reflns_Friedel_coverage 0.965
_reflns_Friedel_fraction_full 0.969
_reflns_Friedel_fraction_max 0.958
_reflns_number_gt 23633
_reflns_number_total 31113
_reflns_threshold_expression 'I > 2\s(I)'
_cod_data_source_file jo0c01528_si_002.cif
_cod_data_source_block 190709sf_0m
_cod_database_code 4038623
_shelx_shelxl_version_number 2016/6
_shelx_space_group_comment
;
The symmetry employed for this shelxl refinement is uniquely defined
by the following loop, which should always be used as a source of
symmetry information in preference to the above space-group names.
They are only intended as comments.
;
_shelx_estimated_absorpt_t_max 0.988
_shelx_estimated_absorpt_t_min 0.962
_olex2_refinement_description
;
1. Fixed Uiso
 At 1.2 times of:
  All C(H) groups, All N(H) groups
 At 1.5 times of:
  All C(H,H,H) groups
2.a Ternary CH refined with riding coordinates:
 C34(H34), C34A(H34A), C34B(H34B), C34C(H34C)
2.b Aromatic/amide H refined with riding coordinates:
 N1(H1), N2(H2), N3(H3), C3(H3A), C5(H5), C6(H6), C7(H7), C8(H8), C12(H12),
 C13(H13), C14(H14), C15(H15), C21(H21), C23(H23), C24(H24), C28(H28), C29(H29),
  C30(H30), C31(H31), C36(H36), C37(H37), C38(H38), C39(H39), C40(H40),
 C42(H42), C43(H43), C44(H44), C45(H45), C46(H46), N1A(H1A), N2A(H2A),
 N3A(H3AA), C3A(H3AB), C5A(H5A), C6A(H6A), C7A(H7A), C8A(H8A), C12A(H12A),
 C13A(H13A), C14A(H14A), C15A(H15A), C21A(H21A), C23A(H23A), C24A(H24A),
 C28A(H28A), C29A(H29A), C30A(H30A), C31A(H31A), C36A(H36A), C37A(H37A),
 C38A(H38A), C39A(H39A), C40A(H40A), C42A(H42A), C43A(H43A), C44A(H44A),
 C45A(H45A), C46A(H46A), N1B(H1B), N2B(H2B), N3B(H3B), C3B(H3BA), C5B(H5B),
 C6B(H6B), C7B(H7B), C8B(H8B), C12B(H12B), C13B(H13B), C14B(H14B), C15B(H15B),
 C20B(H20B), C21B(H21B), C23B(H23B), C28B(H28B), C29B(H29B), C30B(H30B),
 C31B(H31B), C36B(H36B), C37B(H37B), C38B(H38B), C39B(H39B), C40B(H40B),
 C42B(H42B), C43B(H43B), C44B(H44B), C45B(H45B), C46B(H46B), N1C(H1C), N2C(H2C),
  N3C(H3C), C3C(H3CA), C5C(H5C), C6C(H6C), C7C(H7C), C8C(H8C), C12C(H12C),
 C13C(H13C), C14C(H14C), C15C(H15C), C21C(H21C), C23C(H23C), C24C(H24C),
 C28C(H28C), C29C(H29C), C30C(H30C), C31C(H31C), C36C(H36C), C37C(H37C),
 C38C(H38C), C39C(H39C), C40C(H40C), C42C(H42C), C43C(H43C), C44C(H44C),
 C45C(H45C), C46C(H46C)
2.c Idealised Me refined as rotating group:
 C1S(H1SA,H1SB,H1SC), C3S(H3SA,H3SB,H3SC), C4S(H4SA,H4SB,H4SC), C6S(H6SA,H6SB,
 H6SC), C10S(H10A,H10B,H10C), C12S(H12D,H12E,H12F), C7S(H7SA,H7SB,H7SC),
 C9S(H9SA,H9SB,H9SC)
;
_olex2_submission_special_instructions 'No special instructions were received'

loop_
_space_group_symop_operation_xyz
'x, y, z'

loop_
_atom_site_label
_atom_site_type_symbol
_atom_site_fract_x
_atom_site_fract_y
_atom_site_fract_z
_atom_site_U_iso_or_equiv
_atom_site_adp_type
_atom_site_occupancy
_atom_site_site_symmetry_order
_atom_site_calc_flag
_atom_site_refinement_flags_posn
_atom_site_refinement_flags_adp
_atom_site_refinement_flags_occupancy
_atom_site_disorder_assembly
_atom_site_disorder_group
F1 F 0.3127(2) 1.0697(2) -0.10062(14) 0.0732(8) Uani 1 1 d . . . . .
O1 O -0.1831(3) 0.8917(2) -0.33474(16) 0.0619(8) Uani 1 1 d . . . . .
O2 O -0.2681(2) 1.15660(17) -0.18463(13) 0.0433(6) Uani 1 1 d . . . . .
N1 N -0.0846(3) 0.9605(2) -0.16330(16) 0.0468(8) Uani 1 1 d . . . . .
H1 H -0.124704 0.922241 -0.152039 0.056 Uiso 1 1 calc R . . . .
N2 N -0.4477(3) 0.8973(3) -0.1895(2) 0.0635(11) Uani 1 1 d . . . . .
H2 H -0.502588 0.863266 -0.199218 0.076 Uiso 1 1 calc R . . . .
N3 N -0.0380(2) 1.2354(2) -0.29917(14) 0.0384(7) Uani 1 1 d . . . . .
H3 H -0.045213 1.289433 -0.300720 0.046 Uiso 1 1 calc R . . . .
C1 C -0.2193(3) 1.0075(2) -0.23583(18) 0.0375(9) Uani 1 1 d . . . . .
C2 C -0.3026(3) 0.9671(3) -0.2026(2) 0.0434(9) Uani 1 1 d . . . . .
C3 C -0.3779(4) 0.9111(3) -0.2344(2) 0.0546(11) Uani 1 1 d . . . . .
H3A H -0.381550 0.885427 -0.280851 0.066 Uiso 1 1 calc R . . . .
C4 C -0.4187(3) 0.9448(3) -0.1270(2) 0.0526(11) Uani 1 1 d . . . . .
C5 C -0.4633(4) 0.9522(4) -0.0664(3) 0.0686(14) Uani 1 1 d . . . . .
H5 H -0.525214 0.921564 -0.062990 0.082 Uiso 1 1 calc R . . . .
C6 C -0.4165(4) 1.0046(4) -0.0114(3) 0.0746(15) Uani 1 1 d . . . . .
H6 H -0.446479 1.010274 0.030676 0.090 Uiso 1 1 calc R . . . .
C7 C -0.3247(4) 1.0506(4) -0.0156(3) 0.0685(14) Uani 1 1 d . . . . .
H7 H -0.293156 1.086133 0.023536 0.082 Uiso 1 1 calc R . . . .
C8 C -0.2807(4) 1.0442(3) -0.0762(2) 0.0511(11) Uani 1 1 d . . . . .
H8 H -0.219609 1.076093 -0.079111 0.061 Uiso 1 1 calc R . . . .
C9 C -0.3264(3) 0.9905(3) -0.1332(2) 0.0436(9) Uani 1 1 d . . . . .
C10 C -0.2186(3) 0.9635(3) -0.3112(2) 0.0455(10) Uani 1 1 d . . . . .
C11 C -0.2606(3) 1.0237(3) -0.34696(19) 0.0449(10) Uani 1 1 d . . . . .
C12 C -0.2762(4) 1.0117(4) -0.4151(2) 0.0602(12) Uani 1 1 d . . . . .
H12 H -0.265001 0.957378 -0.445499 0.072 Uiso 1 1 calc R . . . .
C13 C -0.3086(4) 1.0822(4) -0.4364(3) 0.0720(15) Uani 1 1 d . . . . .
H13 H -0.320064 1.075779 -0.482583 0.086 Uiso 1 1 calc R . . . .
C14 C -0.3249(4) 1.1615(4) -0.3931(3) 0.0672(14) Uani 1 1 d . . . . .
H14 H -0.345787 1.208839 -0.409820 0.081 Uiso 1 1 calc R . . . .
C15 C -0.3112(3) 1.1729(3) -0.3254(2) 0.0523(11) Uani 1 1 d . . . . .
H15 H -0.323816 1.227041 -0.295082 0.063 Uiso 1 1 calc R . . . .
C16 C -0.2787(3) 1.1029(3) -0.30348(19) 0.0407(9) Uani 1 1 d . . . . .
C17 C -0.2562(3) 1.1001(2) -0.23490(18) 0.0353(8) Uani 1 1 d . . . . .
C18 C -0.1121(3) 1.0107(2) -0.20525(18) 0.0400(9) Uani 1 1 d . . . . .
C19 C -0.0289(3) 1.0612(2) -0.21285(17) 0.0363(8) Uani 1 1 d . . . . .
C20 C 0.0540(3) 1.0425(2) -0.17256(17) 0.0374(9) Uani 1 1 d . . . . .
C21 C 0.1568(3) 1.0743(3) -0.15843(19) 0.0441(9) Uani 1 1 d . . . . .
H21 H 0.184635 1.116740 -0.177922 0.053 Uiso 1 1 calc R . . . .
C22 C 0.2127(3) 1.0410(3) -0.1157(2) 0.0517(11) Uani 1 1 d . . . . .
C23 C 0.1773(4) 0.9793(3) -0.0850(2) 0.0604(12) Uani 1 1 d . . . . .
H23 H 0.221566 0.958745 -0.055638 0.073 Uiso 1 1 calc R . . . .
C24 C 0.0777(4) 0.9484(3) -0.0974(2) 0.0558(11) Uani 1 1 d . . . . .
H24 H 0.050901 0.906772 -0.076691 0.067 Uiso 1 1 calc R . . . .
C25 C 0.0176(3) 0.9804(2) -0.14156(19) 0.0432(9) Uani 1 1 d . . . . .
C26 C -0.0276(3) 1.1188(2) -0.25867(18) 0.0349(8) Uani 1 1 d . . . . .
C27 C -0.0158(3) 1.0914(2) -0.32948(17) 0.0361(8) Uani 1 1 d . . . . .
C28 C 0.0012(3) 1.0129(3) -0.3748(2) 0.0463(10) Uani 1 1 d . . . . .
H28 H 0.007403 0.961578 -0.360214 0.056 Uiso 1 1 calc R . . . .
C29 C 0.0091(3) 1.0098(3) -0.4408(2) 0.0521(11) Uani 1 1 d . . . . .
H29 H 0.020735 0.955993 -0.471755 0.063 Uiso 1 1 calc R . . . .
C30 C 0.0003(3) 1.0844(3) -0.4632(2) 0.0552(12) Uani 1 1 d . . . . .
H30 H 0.005468 1.080235 -0.509296 0.066 Uiso 1 1 calc R . . . .
C31 C -0.0156(3) 1.1630(3) -0.42049(19) 0.0484(10) Uani 1 1 d . . . . .
H31 H -0.020973 1.213793 -0.435852 0.058 Uiso 1 1 calc R . . . .
C32 C -0.0237(3) 1.1661(3) -0.35332(18) 0.0387(9) Uani 1 1 d . . . . .
C33 C -0.0393(3) 1.2067(2) -0.24240(17) 0.0346(8) Uani 1 1 d . . . . .
C34 C -0.0452(3) 1.2672(2) -0.17464(17) 0.0350(8) Uani 1 1 d . . . . .
H34 H -0.077721 1.233652 -0.145850 0.042 Uiso 1 1 calc R . . . .
C35 C 0.0630(3) 1.2942(2) -0.14449(18) 0.0351(8) Uani 1 1 d . . . . .
C36 C 0.0741(3) 1.3225(3) -0.07651(19) 0.0420(9) Uani 1 1 d . . . . .
H36 H 0.015006 1.326015 -0.049584 0.050 Uiso 1 1 calc R . . . .
C37 C 0.1707(4) 1.3458(3) -0.0470(2) 0.0537(11) Uani 1 1 d . . . . .
H37 H 0.177359 1.364355 -0.000046 0.064 Uiso 1 1 calc R . . . .
C38 C 0.2568(4) 1.3423(3) -0.0850(3) 0.0577(12) Uani 1 1 d . . . . .
H38 H 0.322839 1.357895 -0.064435 0.069 Uiso 1 1 calc R . . . .
C39 C 0.2469(3) 1.3160(3) -0.1536(2) 0.0551(11) Uani 1 1 d . . . . .
H39 H 0.305808 1.314558 -0.180413 0.066 Uiso 1 1 calc R . . . .
C40 C 0.1499(3) 1.2917(3) -0.1829(2) 0.0422(9) Uani 1 1 d . . . . .
H40 H 0.143104 1.273110 -0.229908 0.051 Uiso 1 1 calc R . . . .
C41 C -0.1130(3) 1.3456(2) -0.17048(18) 0.0381(9) Uani 1 1 d . . . . .
C42 C -0.2102(3) 1.3501(3) -0.1428(2) 0.0559(12) Uani 1 1 d . . . . .
H42 H -0.234314 1.303406 -0.126627 0.067 Uiso 1 1 calc R . . . .
C43 C -0.2724(4) 1.4209(3) -0.1384(3) 0.0665(14) Uani 1 1 d . . . . .
H43 H -0.339175 1.422113 -0.119923 0.080 Uiso 1 1 calc R . . . .
C44 C -0.2390(4) 1.4885(3) -0.1600(2) 0.0648(13) Uani 1 1 d . . . . .
H44 H -0.281821 1.537527 -0.156268 0.078 Uiso 1 1 calc R . . . .
C45 C -0.1436(4) 1.4864(3) -0.1872(3) 0.0677(14) Uani 1 1 d . . . . .
H45 H -0.120686 1.533706 -0.203118 0.081 Uiso 1 1 calc R . . . .
C46 C -0.0803(3) 1.4161(3) -0.1918(2) 0.0534(11) Uani 1 1 d . . . . .
H46 H -0.013351 1.416144 -0.209889 0.064 Uiso 1 1 calc R . . . .
F1A F -0.3124(2) 1.4032(2) 0.38047(15) 0.0758(8) Uani 1 1 d . . . . .
O1A O 0.2736(2) 1.26251(17) 0.32132(13) 0.0423(6) Uani 1 1 d . . . . .
O2A O 0.1759(2) 1.41388(19) 0.16243(15) 0.0556(8) Uani 1 1 d . . . . .
N1A N 0.4515(3) 1.5160(2) 0.30600(18) 0.0536(9) Uani 1 1 d . . . . .
H1A H 0.505684 1.542348 0.295027 0.064 Uiso 1 1 calc R . . . .
N2A N 0.0886(3) 1.4666(2) 0.33568(17) 0.0451(8) Uani 1 1 d . . . . .
H2A H 0.129131 1.512426 0.348412 0.054 Uiso 1 1 calc R . . . .
N3A N 0.0459(2) 1.0997(2) 0.20600(15) 0.0432(8) Uani 1 1 d . . . . .
H3AA H 0.054989 1.045446 0.206573 0.052 Uiso 1 1 calc R . . . .
C1A C 0.2209(3) 1.3730(2) 0.26499(19) 0.0390(9) Uani 1 1 d . . . . .
C2A C 0.3057(3) 1.4375(2) 0.2967(2) 0.0407(9) Uani 1 1 d . . . . .
C3A C 0.3796(3) 1.4687(3) 0.2624(2) 0.0505(11) Uani 1 1 d . . . . .
H3AB H 0.380666 1.458893 0.215503 0.061 Uiso 1 1 calc R . . . .
C4A C 0.4262(3) 1.5160(2) 0.3691(2) 0.0444(10) Uani 1 1 d . . . . .
C5A C 0.4757(3) 1.5553(3) 0.4295(2) 0.0536(11) Uani 1 1 d . . . . .
H5A H 0.537114 1.588691 0.431092 0.064 Uiso 1 1 calc R . . . .
C6A C 0.4337(4) 1.5446(3) 0.4858(2) 0.0564(11) Uani 1 1 d . . . . .
H6A H 0.466081 1.571062 0.527448 0.068 Uiso 1 1 calc R . . . .
C7A C 0.3425(3) 1.4948(3) 0.4840(2) 0.0507(10) Uani 1 1 d . . . . .
H7A H 0.314380 1.488836 0.524345 0.061 Uiso 1 1 calc R . . . .
C8A C 0.2939(3) 1.4549(3) 0.42489(19) 0.0436(9) Uani 1 1 d . . . . .
H8A H 0.233758 1.420388 0.424158 0.052 Uiso 1 1 calc R . . . .
C9A C 0.3340(3) 1.4657(2) 0.36572(19) 0.0393(9) Uani 1 1 d . . . . .
C10A C 0.2617(3) 1.2839(2) 0.2695(2) 0.0386(9) Uani 1 1 d . . . . .
C11A C 0.2876(3) 1.2342(3) 0.2025(2) 0.0417(9) Uani 1 1 d . . . . .
C12A C 0.3302(3) 1.1513(3) 0.1845(2) 0.0517(11) Uani 1 1 d . . . . .
H12A H 0.346981 1.120696 0.216625 0.062 Uiso 1 1 calc R . . . .
C13A C 0.3466(4) 1.1162(3) 0.1177(2) 0.0611(12) Uani 1 1 d . . . . .
H13A H 0.375153 1.060087 0.103661 0.073 Uiso 1 1 calc R . . . .
C14A C 0.3221(4) 1.1615(3) 0.0702(2) 0.0676(14) Uani 1 1 d . . . . .
H14A H 0.334980 1.136105 0.024715 0.081 Uiso 1 1 calc R . . . .
C15A C 0.2794(4) 1.2430(3) 0.0893(2) 0.0616(13) Uani 1 1 d . . . . .
H15A H 0.261896 1.273775 0.057293 0.074 Uiso 1 1 calc R . . . .
C16A C 0.2628(3) 1.2784(3) 0.1556(2) 0.0451(10) Uani 1 1 d . . . . .
C17A C 0.2155(3) 1.3623(3) 0.1892(2) 0.0435(9) Uani 1 1 d . . . . .
C18A C 0.1159(3) 1.3892(2) 0.29403(19) 0.0396(9) Uani 1 1 d . . . . .
C19A C 0.0322(3) 1.3321(2) 0.28435(18) 0.0385(9) Uani 1 1 d . . . . .
C20A C -0.0505(3) 1.3789(2) 0.32220(18) 0.0399(9) Uani 1 1 d . . . . .
C21A C -0.1532(3) 1.3579(3) 0.3312(2) 0.0478(10) Uani 1 1 d . . . . .
H21A H -0.182228 1.302873 0.309975 0.057 Uiso 1 1 calc R . . . .
C22A C -0.2089(3) 1.4200(3) 0.3717(2) 0.0549(11) Uani 1 1 d . . . . .
C23A C -0.1735(4) 1.5003(3) 0.4064(2) 0.0533(11) Uani 1 1 d . . . . .
H23A H -0.217336 1.539381 0.435535 0.064 Uiso 1 1 calc R . . . .
C24A C -0.0717(3) 1.5225(3) 0.3976(2) 0.0492(10) Uani 1 1 d . . . . .
H24A H -0.043414 1.577298 0.420089 0.059 Uiso 1 1 calc R . . . .
C25A C -0.0133(3) 1.4612(3) 0.3546(2) 0.0435(9) Uani 1 1 d . . . . .
C26A C 0.0324(3) 1.2435(2) 0.24097(17) 0.0373(9) Uani 1 1 d . . . . .
C27A C 0.0194(3) 1.2185(3) 0.16991(19) 0.0452(10) Uani 1 1 d . . . . .
C28A C -0.0006(4) 1.2627(3) 0.1221(2) 0.0641(13) Uani 1 1 d . . . . .
H28A H -0.008904 1.323606 0.134323 0.077 Uiso 1 1 calc R . . . .
C29A C -0.0081(5) 1.2168(4) 0.0561(2) 0.0797(17) Uani 1 1 d . . . . .
H29A H -0.021268 1.246923 0.023088 0.096 Uiso 1 1 calc R . . . .
C30A C 0.0030(4) 1.1287(4) 0.0374(2) 0.0778(17) Uani 1 1 d . . . . .
H30A H -0.003050 1.099258 -0.008319 0.093 Uiso 1 1 calc R . . . .
C31A C 0.0227(4) 1.0821(3) 0.0830(2) 0.0591(13) Uani 1 1 d . . . . .
H31A H 0.031626 1.021281 0.069815 0.071 Uiso 1 1 calc R . . . .
C32A C 0.0291(3) 1.1279(3) 0.14959(19) 0.0452(10) Uani 1 1 d . . . . .
C33A C 0.0464(3) 1.1681(2) 0.26096(18) 0.0375(9) Uani 1 1 d . . . . .
C34A C 0.0523(3) 1.1579(3) 0.33037(18) 0.0388(9) Uani 1 1 d . . . . .
H34A H 0.089843 1.210060 0.357831 0.047 Uiso 1 1 calc R . . . .
C35A C -0.0558(3) 1.1596(3) 0.35828(19) 0.0428(9) Uani 1 1 d . . . . .
C36A C -0.1386(3) 1.1174(3) 0.3205(2) 0.0589(12) Uani 1 1 d . . . . .
H36A H -0.128413 1.087503 0.275483 0.071 Uiso 1 1 calc R . . . .
C37A C -0.2365(4) 1.1178(4) 0.3471(3) 0.0755(16) Uani 1 1 d . . . . .
H37A H -0.292516 1.088717 0.320111 0.091 Uiso 1 1 calc R . . . .
C38A C -0.2521(5) 1.1595(5) 0.4110(3) 0.091(2) Uani 1 1 d . . . . .
H38A H -0.318698 1.159275 0.429455 0.110 Uiso 1 1 calc R . . . .
C39A C -0.1713(5) 1.2020(5) 0.4490(3) 0.094(2) Uani 1 1 d . . . . .
H39A H -0.182141 1.231053 0.494071 0.112 Uiso 1 1 calc R . . . .
C40A C -0.0743(4) 1.2034(4) 0.4229(2) 0.0656(14) Uani 1 1 d . . . . .
H40A H -0.019767 1.234979 0.449797 0.079 Uiso 1 1 calc R . . . .
C41A C 0.1128(3) 1.0788(3) 0.3390(2) 0.0455(10) Uani 1 1 d . . . . .
C42A C 0.2170(4) 1.0812(4) 0.3489(3) 0.0875(19) Uani 1 1 d . . . . .
H42A H 0.253232 1.132994 0.349106 0.105 Uiso 1 1 calc R . . . .
C43A C 0.2728(5) 1.0126(5) 0.3587(4) 0.096(2) Uani 1 1 d . . . . .
H43A H 0.345807 1.017882 0.364661 0.115 Uiso 1 1 calc R . . . .
C44A C 0.2271(5) 0.9401(4) 0.3601(3) 0.0853(18) Uani 1 1 d . . . . .
H44A H 0.265788 0.893515 0.368355 0.102 Uiso 1 1 calc R . . . .
C45A C 0.1229(7) 0.9331(4) 0.3494(5) 0.136(3) Uani 1 1 d . . . . .
H45A H 0.088055 0.880847 0.349559 0.164 Uiso 1 1 calc R . . . .
C46A C 0.0675(5) 1.0020(3) 0.3383(5) 0.115(3) Uani 1 1 d . . . . .
H46A H -0.004952 0.995267 0.329851 0.138 Uiso 1 1 calc R . . . .
F1B F 0.8018(2) 1.6270(3) 0.58857(18) 0.0972(11) Uani 1 1 d . . . . .
O2B O 0.2351(2) 1.55494(17) 0.67850(14) 0.0484(7) Uani 1 1 d . . . . .
O1B O 0.3382(2) 1.80502(18) 0.84435(15) 0.0596(8) Uani 1 1 d . . . . .
N1B N 0.0618(3) 1.8218(2) 0.7084(2) 0.0658(11) Uani 1 1 d . . . . .
H1B H 0.009586 1.856621 0.721674 0.079 Uiso 1 1 calc R . . . .
N2B N 0.4235(3) 1.7508(2) 0.66899(17) 0.0512(9) Uani 1 1 d . . . . .
H2B H 0.385626 1.792635 0.660916 0.061 Uiso 1 1 calc R . . . .
N3B N 0.4608(2) 1.4586(2) 0.78836(16) 0.0416(8) Uani 1 1 d . . . . .
H3B H 0.451446 1.403854 0.787314 0.050 Uiso 1 1 calc R . . . .
C1B C 0.2915(3) 1.7004(2) 0.7392(2) 0.0445(10) Uani 1 1 d . . . . .
C2B C 0.2072(3) 1.7477(3) 0.7121(2) 0.0501(10) Uani 1 1 d . . . . .
C3B C 0.1381(4) 1.8034(3) 0.7491(3) 0.0582(12) Uani 1 1 d . . . . .
H3BA H 0.142356 1.825828 0.795926 0.070 Uiso 1 1 calc R . . . .
C4B C 0.0790(4) 1.7780(3) 0.6437(3) 0.0649(14) Uani 1 1 d . . . . .
C5B C 0.0223(5) 1.7761(3) 0.5861(3) 0.087(2) Uani 1 1 d . . . . .
H5B H -0.040475 1.807027 0.587394 0.105 Uiso 1 1 calc R . . . .
C6B C 0.0602(6) 1.7278(4) 0.5268(4) 0.130(4) Uani 1 1 d . . . . .
H6B H 0.023950 1.726061 0.486359 0.156 Uiso 1 1 calc R . . . .
C7B C 0.1532(7) 1.6808(4) 0.5262(3) 0.132(4) Uani 1 1 d . . . . .
H7B H 0.178962 1.648507 0.484970 0.158 Uiso 1 1 calc R . . . .
C8B C 0.2067(5) 1.6810(3) 0.5837(3) 0.088(2) Uani 1 1 d . . . . .
H8B H 0.266951 1.646865 0.582587 0.106 Uiso 1 1 calc R . . . .
C9B C 0.1717(4) 1.7316(3) 0.6437(3) 0.0636(13) Uani 1 1 d . . . . .
C10B C 0.2980(3) 1.7363(3) 0.8157(2) 0.0491(10) Uani 1 1 d . . . . .
C11B C 0.2502(3) 1.6717(3) 0.8459(2) 0.0497(10) Uani 1 1 d . . . . .
C12B C 0.2339(4) 1.6770(3) 0.9118(2) 0.0636(13) Uani 1 1 d . . . . .
H12B H 0.254080 1.727024 0.945380 0.076 Uiso 1 1 calc R . . . .
C13B C 0.1864(4) 1.6058(4) 0.9280(3) 0.0680(14) Uani 1 1 d . . . . .
H13B H 0.172236 1.608042 0.972876 0.082 Uiso 1 1 calc R . . . .
C14B C 0.1606(4) 1.5331(3) 0.8785(3) 0.0646(13) Uani 1 1 d . . . . .
H14B H 0.130139 1.485287 0.890364 0.078 Uiso 1 1 calc R . . . .
C15B C 0.1773(3) 1.5272(3) 0.8130(2) 0.0539(11) Uani 1 1 d . . . . .
H15B H 0.159223 1.476401 0.779679 0.065 Uiso 1 1 calc R . . . .
C16B C 0.2218(3) 1.5984(3) 0.7968(2) 0.0476(10) Uani 1 1 d . . . . .
C17B C 0.2482(3) 1.6077(2) 0.7314(2) 0.0424(9) Uani 1 1 d . . . . .
C18B C 0.3955(3) 1.6970(2) 0.7081(2) 0.0430(9) Uani 1 1 d . . . . .
C19B C 0.5197(4) 1.7283(3) 0.64495(19) 0.0471(10) Uani 1 1 d . . . . .
C20B C 0.5772(5) 1.7639(3) 0.6020(2) 0.0611(13) Uani 1 1 d . . . . .
H20B H 0.551887 1.810380 0.585868 0.073 Uiso 1 1 calc R . . . .
C21B C 0.6721(5) 1.7279(3) 0.5846(2) 0.0695(15) Uani 1 1 d . . . . .
H21B H 0.713917 1.749350 0.555331 0.083 Uiso 1 1 calc R . . . .
C22B C 0.7072(4) 1.6611(4) 0.6091(3) 0.0684(14) Uani 1 1 d . . . . .
C23B C 0.6529(3) 1.6256(3) 0.6524(2) 0.0561(12) Uani 1 1 d . . . . .
H23B H 0.679817 1.579571 0.668522 0.067 Uiso 1 1 calc R . . . .
C24B C 0.5558(3) 1.6613(3) 0.6709(2) 0.0446(10) Uani 1 1 d . . . . .
C25B C 0.4756(3) 1.6417(2) 0.71215(19) 0.0419(9) Uani 1 1 d . . . . .
C26B C 0.4767(3) 1.5794(2) 0.75369(19) 0.0382(9) Uani 1 1 d . . . . .
C27B C 0.4913(3) 1.6015(2) 0.8245(2) 0.0424(9) Uani 1 1 d . . . . .
C28B C 0.5155(4) 1.6769(3) 0.8731(2) 0.0590(12) Uani 1 1 d . . . . .
H28B H 0.526768 1.729540 0.861136 0.071 Uiso 1 1 calc R . . . .
C29B C 0.5230(5) 1.6745(4) 0.9386(3) 0.0757(16) Uani 1 1 d . . . . .
H29B H 0.539368 1.726056 0.971714 0.091 Uiso 1 1 calc R . . . .
C30B C 0.5073(4) 1.5985(4) 0.9572(2) 0.0700(14) Uani 1 1 d . . . . .
H30B H 0.511732 1.599271 1.002828 0.084 Uiso 1 1 calc R . . . .
C31B C 0.4852(3) 1.5218(3) 0.9109(2) 0.0522(11) Uani 1 1 d . . . . .
H31B H 0.475125 1.469696 0.923834 0.063 Uiso 1 1 calc R . . . .
C32B C 0.4783(3) 1.5236(3) 0.84485(19) 0.0406(9) Uani 1 1 d . . . . .
C33B C 0.4601(3) 1.4918(2) 0.73308(19) 0.0382(9) Uani 1 1 d . . . . .
C34B C 0.4532(3) 1.4353(2) 0.66382(19) 0.0379(9) Uani 1 1 d . . . . .
H34B H 0.417764 1.470324 0.636671 0.045 Uiso 1 1 calc R . . . .
C35B C 0.5614(3) 1.4161(3) 0.63495(19) 0.0415(9) Uani 1 1 d . . . . .
C36B C 0.5750(4) 1.4084(3) 0.5682(2) 0.0560(12) Uani 1 1 d . . . . .
H36B H 0.517312 1.412218 0.540151 0.067 Uiso 1 1 calc R . . . .
C37B C 0.6743(4) 1.3948(4) 0.5422(2) 0.0754(16) Uani 1 1 d . . . . .
H37B H 0.684624 1.391310 0.496617 0.090 Uiso 1 1 calc R . . . .
C38B C 0.7577(4) 1.3866(4) 0.5830(3) 0.0780(17) Uani 1 1 d . . . . .
H38B H 0.824814 1.376368 0.565038 0.094 Uiso 1 1 calc R . . . .
C39B C 0.7443(3) 1.3929(4) 0.6478(3) 0.0651(13) Uani 1 1 d . . . . .
H39B H 0.801883 1.387315 0.675472 0.078 Uiso 1 1 calc R . . . .
C40B C 0.6457(3) 1.4075(3) 0.6746(2) 0.0470(10) Uani 1 1 d . . . . .
H40B H 0.636569 1.411652 0.720426 0.056 Uiso 1 1 calc R . . . .
C41B C 0.3873(3) 1.3537(2) 0.6553(2) 0.0402(9) Uani 1 1 d . . . . .
C42B C 0.4293(4) 1.2767(3) 0.6608(3) 0.0713(15) Uani 1 1 d . . . . .
H42B H 0.500973 1.274426 0.671260 0.086 Uiso 1 1 calc R . . . .
C43B C 0.3687(4) 1.2026(3) 0.6514(3) 0.0840(18) Uani 1 1 d . . . . .
H43B H 0.398976 1.150446 0.656008 0.101 Uiso 1 1 calc R . . . .
C44B C 0.2657(4) 1.2043(3) 0.6355(3) 0.0659(13) Uani 1 1 d . . . . .
H44B H 0.224733 1.153146 0.627449 0.079 Uiso 1 1 calc R . . . .
C45B C 0.2224(4) 1.2802(3) 0.6313(3) 0.0658(14) Uani 1 1 d . . . . .
H45B H 0.150403 1.282678 0.621936 0.079 Uiso 1 1 calc R . . . .
C46B C 0.2842(3) 1.3542(3) 0.6407(3) 0.0562(12) Uani 1 1 d . . . . .
H46B H 0.253441 1.406429 0.636732 0.067 Uiso 1 1 calc R . . . .
F1C F -0.8125(2) 0.6412(2) 0.09710(15) 0.0855(9) Uani 1 1 d . . . . .
O1C O -0.3315(2) 0.60057(19) 0.32885(13) 0.0497(7) Uani 1 1 d . . . . .
O2C O -0.2278(2) 0.77985(18) 0.19278(15) 0.0523(7) Uani 1 1 d . . . . .
N1C N -0.0575(3) 0.5166(3) 0.1886(2) 0.0640(11) Uani 1 1 d . . . . .
H1C H -0.004199 0.487768 0.198361 0.077 Uiso 1 1 calc R . . . .
N2C N -0.4203(3) 0.5666(2) 0.16071(16) 0.0440(8) Uani 1 1 d . . . . .
H2C H -0.382111 0.519887 0.149617 0.053 Uiso 1 1 calc R . . . .
N3C N -0.4561(2) 0.9332(2) 0.29686(16) 0.0421(8) Uani 1 1 d . . . . .
H3C H -0.448651 0.988306 0.298242 0.050 Uiso 1 1 calc R . . . .
C1C C -0.2840(3) 0.6580(2) 0.23529(18) 0.0365(8) Uani 1 1 d . . . . .
C2C C -0.2002(3) 0.5958(2) 0.20140(19) 0.0395(9) Uani 1 1 d . . . . .
C3C C -0.1294(4) 0.5588(3) 0.2328(2) 0.0539(11) Uani 1 1 d . . . . .
H3CA H -0.128968 0.561441 0.278876 0.065 Uiso 1 1 calc R . . . .
C4C C -0.0819(4) 0.5266(3) 0.1273(2) 0.0523(11) Uani 1 1 d . . . . .
C5C C -0.0335(4) 0.4958(3) 0.0668(3) 0.0659(14) Uani 1 1 d . . . . .
H5C H 0.027679 0.462431 0.063534 0.079 Uiso 1 1 calc R . . . .
C6C C -0.0770(5) 0.5154(4) 0.0125(3) 0.0760(16) Uani 1 1 d . . . . .
H6C H -0.045708 0.495002 -0.029423 0.091 Uiso 1 1 calc R . . . .
C7C C -0.1666(5) 0.5649(3) 0.0169(2) 0.0675(14) Uani 1 1 d . . . . .
H7C H -0.194862 0.577247 -0.022013 0.081 Uiso 1 1 calc R . . . .
C8C C -0.2146(4) 0.5959(3) 0.0760(2) 0.0521(11) Uani 1 1 d . . . . .
H8C H -0.274962 0.630194 0.078351 0.063 Uiso 1 1 calc R . . . .
C9C C -0.1730(3) 0.5762(2) 0.13339(19) 0.0408(9) Uani 1 1 d . . . . .
C10C C -0.2890(3) 0.6565(3) 0.30838(19) 0.0405(9) Uani 1 1 d . . . . .
C11C C -0.2370(3) 0.7346(3) 0.34909(19) 0.0440(10) Uani 1 1 d . . . . .
C12C C -0.2159(4) 0.7569(3) 0.4170(2) 0.0618(13) Uani 1 1 d . . . . .
H12C H -0.231558 0.718550 0.443546 0.074 Uiso 1 1 calc R . . . .
C13C C -0.1716(4) 0.8366(4) 0.4444(3) 0.0783(16) Uani 1 1 d . . . . .
H13C H -0.153663 0.852333 0.490331 0.094 Uiso 1 1 calc R . . . .
C14C C -0.1526(4) 0.8942(4) 0.4070(3) 0.0809(18) Uani 1 1 d . . . . .
H14C H -0.125956 0.950041 0.428270 0.097 Uiso 1 1 calc R . . . .
C15C C -0.1717(4) 0.8721(3) 0.3384(3) 0.0675(14) Uani 1 1 d . . . . .
H15C H -0.156429 0.911140 0.312321 0.081 Uiso 1 1 calc R . . . .
C16C C -0.2140(3) 0.7904(3) 0.3100(2) 0.0465(10) Uani 1 1 d . . . . .
C17C C -0.2409(3) 0.7506(2) 0.2399(2) 0.0420(9) Uani 1 1 d . . . . .
C18C C -0.3896(3) 0.6447(2) 0.20315(18) 0.0364(8) Uani 1 1 d . . . . .
C19C C -0.4705(3) 0.7026(2) 0.21100(17) 0.0352(8) Uani 1 1 d . . . . .
C20C C -0.5545(3) 0.6575(2) 0.16957(17) 0.0386(9) Uani 1 1 d . . . . .
C21C C -0.6538(3) 0.6815(3) 0.1555(2) 0.0481(10) Uani 1 1 d . . . . .
H21C H -0.679024 0.737706 0.174976 0.058 Uiso 1 1 calc R . . . .
C22C C -0.7143(4) 0.6202(3) 0.1120(2) 0.0594(12) Uani 1 1 d . . . . .
C23C C -0.6812(4) 0.5378(3) 0.0827(2) 0.0621(13) Uani 1 1 d . . . . .
H23C H -0.726298 0.497979 0.053311 0.074 Uiso 1 1 calc R . . . .
C24C C -0.5831(4) 0.5131(3) 0.0959(2) 0.0546(11) Uani 1 1 d . . . . .
H24C H -0.559313 0.456455 0.076286 0.066 Uiso 1 1 calc R . . . .
C25C C -0.5197(3) 0.5738(3) 0.13885(18) 0.0430(9) Uani 1 1 d . . . . .
C26C C -0.4700(3) 0.7897(2) 0.25649(17) 0.0335(8) Uani 1 1 d . . . . .
C27C C -0.4799(3) 0.8106(2) 0.32716(17) 0.0362(8) Uani 1 1 d . . . . .
C28C C -0.4980(3) 0.7615(3) 0.37303(19) 0.0468(10) Uani 1 1 d . . . . .
H28C H -0.507101 0.700648 0.358288 0.056 Uiso 1 1 calc R . . . .
C29C C -0.5024(4) 0.8025(3) 0.4390(2) 0.0542(11) Uani 1 1 d . . . . .
H29C H -0.515008 0.769543 0.470013 0.065 Uiso 1 1 calc R . . . .
C30C C -0.4888(3) 0.8917(3) 0.4616(2) 0.0547(11) Uani 1 1 d . . . . .
H30C H -0.490312 0.918131 0.507924 0.066 Uiso 1 1 calc R . . . .
C31C C -0.4731(3) 0.9424(3) 0.4180(2) 0.0501(11) Uani 1 1 d . . . . .
H31C H -0.465426 1.003379 0.433288 0.060 Uiso 1 1 calc R . . . .
C32C C -0.4691(3) 0.9010(2) 0.35139(19) 0.0392(9) Uani 1 1 d . . . . .
C33C C -0.4565(3) 0.8667(2) 0.23984(17) 0.0357(8) Uani 1 1 d . . . . .
C34C C -0.4506(3) 0.8821(2) 0.17191(19) 0.0389(9) Uani 1 1 d . . . . .
H34C H -0.417638 0.829669 0.143197 0.047 Uiso 1 1 calc R . . . .
C35C C -0.5573(3) 0.8882(2) 0.14119(19) 0.0400(9) Uani 1 1 d . . . . .
C36C C -0.5691(3) 0.8703(2) 0.07298(19) 0.0454(10) Uani 1 1 d . . . . .
H36C H -0.510362 0.854323 0.046058 0.054 Uiso 1 1 calc R . . . .
C37C C -0.6656(4) 0.8753(3) 0.0428(2) 0.0565(12) Uani 1 1 d . . . . .
H37C H -0.672254 0.863035 -0.004143 0.068 Uiso 1 1 calc R . . . .
C38C C -0.7506(4) 0.8981(3) 0.0816(3) 0.0615(12) Uani 1 1 d . . . . .
H38C H -0.816664 0.900353 0.061399 0.074 Uiso 1 1 calc R . . . .
C39C C -0.7405(3) 0.9178(3) 0.1502(3) 0.0582(12) Uani 1 1 d . . . . .
H39C H -0.799408 0.934891 0.176770 0.070 Uiso 1 1 calc R . . . .
C40C C -0.6445(3) 0.9126(3) 0.1800(2) 0.0465(10) Uani 1 1 d . . . . .
H40C H -0.638015 0.925707 0.226991 0.056 Uiso 1 1 calc R . . . .
C41C C -0.3824(3) 0.9585(3) 0.1687(2) 0.0472(10) Uani 1 1 d . . . . .
C42C C -0.4173(4) 1.0421(3) 0.1891(3) 0.0628(13) Uani 1 1 d . . . . .
H42C H -0.485422 1.053046 0.205296 0.075 Uiso 1 1 calc R . . . .
C43C C -0.3522(5) 1.1106(4) 0.1858(3) 0.0807(17) Uani 1 1 d . . . . .
H43C H -0.376041 1.168171 0.200863 0.097 Uiso 1 1 calc R . . . .
C44C C -0.2555(4) 1.0964(4) 0.1614(3) 0.0792(17) Uani 1 1 d . . . . .
H44C H -0.212545 1.143764 0.159004 0.095 Uiso 1 1 calc R . . . .
C45C C -0.2197(4) 1.0133(4) 0.1401(3) 0.0785(17) Uani 1 1 d . . . . .
H45C H -0.152075 1.003003 0.122994 0.094 Uiso 1 1 calc R . . . .
C46C C -0.2833(3) 0.9444(3) 0.1438(2) 0.0595(12) Uani 1 1 d . . . . .
H46C H -0.258562 0.887008 0.129063 0.071 Uiso 1 1 calc R . . . .
O1S O 0.3895(7) 0.8962(6) 0.6167(4) 0.236(5) Uani 1 1 d . . . . .
C1S C 0.2666(5) 0.9777(3) 0.6823(3) 0.0744(15) Uani 1 1 d . . . . .
H1SA H 0.220181 0.936182 0.694710 0.112 Uiso 1 1 calc GR . . . .
H1SB H 0.227374 1.028970 0.679469 0.112 Uiso 1 1 calc GR . . . .
H1SC H 0.322145 0.994647 0.715893 0.112 Uiso 1 1 calc GR . . . .
C2S C 0.3120(5) 0.9374(3) 0.6169(3) 0.0736(16) Uani 1 1 d . . . . .
C3S C 0.2744(6) 0.9533(7) 0.5566(4) 0.148(4) Uani 1 1 d . . . . .
H3SA H 0.332981 0.958608 0.528697 0.222 Uiso 1 1 calc GR . . . .
H3SB H 0.234879 1.006958 0.566397 0.222 Uiso 1 1 calc GR . . . .
H3SC H 0.229593 0.905164 0.533072 0.222 Uiso 1 1 calc GR . . . .
O2S O 0.4912(3) 1.1214(2) 0.3504(3) 0.1050(16) Uani 1 1 d . . . . .
C4S C 0.4272(8) 1.2172(6) 0.4490(5) 0.162(4) Uani 1 1 d . . . . .
H4SA H 0.383112 1.168776 0.452706 0.243 Uiso 1 1 calc GR . . . .
H4SB H 0.384940 1.268882 0.453298 0.243 Uiso 1 1 calc GR . . . .
H4SC H 0.480652 1.228191 0.484242 0.243 Uiso 1 1 calc GR . . . .
C5S C 0.4781(5) 1.1950(4) 0.3821(5) 0.119(3) Uani 1 1 d . . . . .
C6S C 0.5128(5) 1.2668(5) 0.3574(7) 0.194(6) Uani 1 1 d . . . . .
H6SA H 0.585582 1.279794 0.370265 0.291 Uiso 1 1 calc GR . . . .
H6SB H 0.470732 1.317605 0.376240 0.291 Uiso 1 1 calc GR . . . .
H6SC H 0.505419 1.251510 0.308878 0.291 Uiso 1 1 calc GR . . . .
O3S O 0.5049(3) 1.2968(2) -0.1666(2) 0.0787(11) Uani 1 1 d . . . . .
C10S C 0.5261(5) 1.2317(5) -0.0799(3) 0.0955(19) Uani 1 1 d . . . . .
H10A H 0.585730 1.194922 -0.077520 0.143 Uiso 1 1 calc GR . . . .
H10B H 0.465712 1.210012 -0.061251 0.143 Uiso 1 1 calc GR . . . .
H10C H 0.541836 1.291036 -0.054497 0.143 Uiso 1 1 calc GR . . . .
C11S C 0.5038(3) 1.2304(4) -0.1491(3) 0.0646(13) Uani 1 1 d . . . . .
C12S C 0.4771(4) 1.1447(4) -0.1966(3) 0.0785(16) Uani 1 1 d . . . . .
H12D H 0.402949 1.132781 -0.194523 0.118 Uiso 1 1 calc GR . . . .
H12E H 0.516925 1.098993 -0.184256 0.118 Uiso 1 1 calc GR . . . .
H12F H 0.494047 1.146488 -0.241772 0.118 Uiso 1 1 calc GR . . . .
O4S O 0.0091(3) 1.3969(3) 0.6462(2) 0.0882(12) Uani 1 1 d . . . . .
C7S C -0.0135(5) 1.5464(5) 0.6628(4) 0.110(2) Uani 1 1 d . . . . .
H7SA H -0.088310 1.554032 0.658493 0.165 Uiso 1 1 calc GR . . . .
H7SB H 0.023307 1.589928 0.646144 0.165 Uiso 1 1 calc GR . . . .
H7SC H 0.005552 1.553148 0.709573 0.165 Uiso 1 1 calc GR . . . .
C8S C 0.0151(4) 1.4591(5) 0.6237(3) 0.0806(17) Uani 1 1 d . . . . .
C9S C 0.0506(6) 1.4495(6) 0.5545(4) 0.119(3) Uani 1 1 d . . . . .
H9SA H 0.070433 1.389467 0.535225 0.179 Uiso 1 1 calc GR . . . .
H9SB H 0.110296 1.487679 0.555244 0.179 Uiso 1 1 calc GR . . . .
H9SC H -0.005737 1.465095 0.527759 0.179 Uiso 1 1 calc GR . . . .

loop_
_atom_site_aniso_label
_atom_site_aniso_U_11
_atom_site_aniso_U_22
_atom_site_aniso_U_33
_atom_site_aniso_U_23
_atom_site_aniso_U_13
_atom_site_aniso_U_12
F1 0.0463(15) 0.107(2) 0.0697(17) 0.0306(16) -0.0160(13) -0.0034(15)
O1 0.068(2) 0.0430(18) 0.064(2) -0.0046(15) 0.0012(16) -0.0077(15)
O2 0.0434(16) 0.0390(15) 0.0440(15) 0.0041(13) 0.0048(12) -0.0093(12)
N1 0.055(2) 0.0391(18) 0.050(2) 0.0174(16) -0.0068(16) -0.0073(16)
N2 0.058(2) 0.063(2) 0.075(3) 0.029(2) -0.012(2) -0.028(2)
N3 0.0398(18) 0.0391(18) 0.0360(17) 0.0095(14) -0.0029(14) -0.0076(14)
C1 0.043(2) 0.034(2) 0.036(2) 0.0082(16) -0.0023(16) -0.0074(16)
C2 0.044(2) 0.040(2) 0.047(2) 0.0132(18) -0.0052(18) -0.0128(18)
C3 0.059(3) 0.051(3) 0.055(3) 0.018(2) -0.007(2) -0.021(2)
C4 0.045(3) 0.054(3) 0.068(3) 0.032(2) -0.001(2) -0.005(2)
C5 0.060(3) 0.075(3) 0.083(4) 0.041(3) 0.014(3) -0.006(3)
C6 0.078(4) 0.089(4) 0.067(3) 0.039(3) 0.018(3) 0.007(3)
C7 0.079(4) 0.074(3) 0.056(3) 0.022(3) 0.010(3) 0.000(3)
C8 0.055(3) 0.055(3) 0.044(2) 0.014(2) 0.000(2) -0.008(2)
C9 0.043(2) 0.040(2) 0.050(2) 0.0172(19) -0.0030(18) -0.0076(18)
C10 0.038(2) 0.040(2) 0.052(2) 0.0002(19) 0.0004(18) -0.0100(18)
C11 0.037(2) 0.056(3) 0.038(2) 0.0061(19) -0.0012(17) -0.0055(19)
C12 0.051(3) 0.081(3) 0.043(2) 0.006(2) 0.000(2) -0.005(2)
C13 0.061(3) 0.112(5) 0.048(3) 0.031(3) -0.013(2) -0.011(3)
C14 0.061(3) 0.085(4) 0.063(3) 0.034(3) -0.006(2) 0.002(3)
C15 0.043(2) 0.062(3) 0.055(3) 0.022(2) -0.001(2) 0.002(2)
C16 0.030(2) 0.054(2) 0.039(2) 0.0147(19) -0.0008(16) -0.0043(17)
C17 0.0307(19) 0.038(2) 0.036(2) 0.0076(17) 0.0002(15) -0.0104(16)
C18 0.045(2) 0.037(2) 0.037(2) 0.0081(17) -0.0049(17) -0.0042(17)
C19 0.042(2) 0.036(2) 0.0299(19) 0.0069(16) 0.0014(16) 0.0037(16)
C20 0.042(2) 0.036(2) 0.0296(19) 0.0000(16) -0.0004(16) 0.0043(17)
C21 0.039(2) 0.052(2) 0.040(2) 0.0090(19) -0.0002(17) 0.0018(18)
C22 0.041(2) 0.065(3) 0.045(2) 0.009(2) -0.0080(19) 0.002(2)
C23 0.068(3) 0.064(3) 0.053(3) 0.023(2) -0.017(2) 0.010(3)
C24 0.069(3) 0.050(3) 0.051(3) 0.018(2) -0.015(2) -0.001(2)
C25 0.052(3) 0.034(2) 0.040(2) 0.0048(17) -0.0054(18) 0.0009(18)
C26 0.0285(19) 0.038(2) 0.037(2) 0.0077(16) 0.0015(15) -0.0039(15)
C27 0.0284(19) 0.046(2) 0.0305(19) 0.0046(17) -0.0016(15) -0.0051(16)
C28 0.041(2) 0.049(2) 0.044(2) 0.0029(19) 0.0032(18) 0.0002(18)
C29 0.045(3) 0.065(3) 0.039(2) -0.001(2) 0.0023(18) -0.007(2)
C30 0.052(3) 0.082(3) 0.030(2) 0.011(2) 0.0023(18) -0.011(2)
C31 0.047(2) 0.062(3) 0.036(2) 0.014(2) -0.0049(18) -0.019(2)
C32 0.030(2) 0.051(2) 0.035(2) 0.0117(18) -0.0005(15) -0.0082(17)
C33 0.0271(19) 0.043(2) 0.0333(19) 0.0089(16) 0.0017(15) -0.0050(16)
C34 0.0308(19) 0.038(2) 0.0357(19) 0.0080(16) 0.0028(15) -0.0078(16)
C35 0.032(2) 0.035(2) 0.038(2) 0.0088(16) -0.0029(15) -0.0022(15)
C36 0.042(2) 0.043(2) 0.042(2) 0.0119(18) -0.0021(17) -0.0030(18)
C37 0.057(3) 0.048(3) 0.055(3) 0.014(2) -0.018(2) -0.003(2)
C38 0.043(3) 0.051(3) 0.075(3) 0.012(2) -0.022(2) -0.005(2)
C39 0.035(2) 0.057(3) 0.072(3) 0.014(2) -0.002(2) -0.0014(19)
C40 0.036(2) 0.045(2) 0.042(2) 0.0062(18) 0.0000(17) -0.0014(17)
C41 0.031(2) 0.040(2) 0.038(2) 0.0015(17) -0.0031(16) -0.0026(16)
C42 0.038(2) 0.044(2) 0.076(3) -0.002(2) 0.011(2) -0.0063(19)
C43 0.040(3) 0.054(3) 0.092(4) -0.005(3) 0.012(2) 0.003(2)
C44 0.054(3) 0.065(3) 0.068(3) 0.003(3) -0.008(2) 0.017(3)
C45 0.071(4) 0.064(3) 0.076(3) 0.033(3) -0.001(3) 0.013(3)
C46 0.041(2) 0.058(3) 0.067(3) 0.028(2) 0.001(2) 0.004(2)
F1A 0.0508(16) 0.094(2) 0.0797(18) 0.0159(16) 0.0188(14) -0.0074(14)
O1A 0.0439(16) 0.0402(15) 0.0441(16) 0.0137(12) -0.0037(12) -0.0072(12)
O2A 0.062(2) 0.0522(18) 0.0585(18) 0.0251(15) -0.0066(15) -0.0041(15)
N1A 0.050(2) 0.049(2) 0.060(2) 0.0115(18) 0.0083(18) -0.0182(17)
N2A 0.0402(19) 0.0350(18) 0.059(2) 0.0099(16) -0.0025(16) -0.0024(14)
N3A 0.046(2) 0.0412(19) 0.0377(18) 0.0015(15) 0.0067(15) -0.0075(15)
C1A 0.041(2) 0.0299(19) 0.045(2) 0.0074(16) -0.0005(17) -0.0035(16)
C2A 0.041(2) 0.033(2) 0.047(2) 0.0070(17) 0.0043(17) -0.0047(16)
C3A 0.052(3) 0.047(2) 0.051(2) 0.010(2) 0.007(2) -0.013(2)
C4A 0.045(2) 0.031(2) 0.054(2) 0.0042(18) 0.0034(19) -0.0065(17)
C5A 0.046(3) 0.042(2) 0.068(3) 0.006(2) -0.001(2) -0.0068(19)
C6A 0.059(3) 0.049(3) 0.053(3) -0.002(2) -0.009(2) 0.000(2)
C7A 0.056(3) 0.047(2) 0.046(2) 0.005(2) 0.002(2) 0.002(2)
C8A 0.041(2) 0.042(2) 0.046(2) 0.0078(18) 0.0035(18) -0.0011(17)
C9A 0.039(2) 0.0299(19) 0.047(2) 0.0055(17) 0.0032(17) -0.0017(16)
C10A 0.032(2) 0.033(2) 0.049(2) 0.0084(18) -0.0033(17) -0.0100(16)
C11A 0.037(2) 0.040(2) 0.047(2) 0.0069(18) -0.0006(17) -0.0054(17)
C12A 0.054(3) 0.045(2) 0.054(3) 0.008(2) 0.007(2) 0.002(2)
C13A 0.067(3) 0.052(3) 0.059(3) 0.004(2) 0.009(2) -0.004(2)
C14A 0.085(4) 0.062(3) 0.048(3) -0.001(2) 0.010(2) 0.000(3)
C15A 0.069(3) 0.069(3) 0.044(3) 0.011(2) -0.001(2) -0.011(3)
C16A 0.042(2) 0.047(2) 0.044(2) 0.0090(19) 0.0008(18) -0.0060(18)
C17A 0.044(2) 0.044(2) 0.045(2) 0.0153(19) -0.0025(18) -0.0089(19)
C18A 0.040(2) 0.034(2) 0.043(2) 0.0073(17) -0.0003(17) -0.0036(17)
C19A 0.042(2) 0.041(2) 0.0333(19) 0.0097(16) -0.0031(16) -0.0055(17)
C20A 0.044(2) 0.041(2) 0.036(2) 0.0126(17) -0.0045(17) -0.0011(18)
C21A 0.043(2) 0.054(3) 0.047(2) 0.014(2) 0.0007(19) -0.008(2)
C22A 0.042(3) 0.070(3) 0.054(3) 0.019(2) 0.006(2) 0.002(2)
C23A 0.056(3) 0.053(3) 0.051(3) 0.013(2) 0.008(2) 0.011(2)
C24A 0.055(3) 0.048(2) 0.046(2) 0.015(2) -0.001(2) 0.009(2)
C25A 0.043(2) 0.044(2) 0.046(2) 0.0161(19) -0.0020(18) -0.0013(18)
C26A 0.037(2) 0.041(2) 0.0322(19) 0.0071(16) 0.0029(16) -0.0074(17)
C27A 0.048(2) 0.053(3) 0.035(2) 0.0118(19) 0.0029(17) -0.0137(19)
C28A 0.080(4) 0.063(3) 0.050(3) 0.019(2) -0.010(2) -0.021(3)
C29A 0.108(5) 0.090(4) 0.044(3) 0.022(3) -0.004(3) -0.033(4)
C30A 0.088(4) 0.103(5) 0.037(3) 0.009(3) -0.004(3) -0.037(3)
C31A 0.058(3) 0.071(3) 0.039(2) -0.002(2) 0.005(2) -0.021(2)
C32A 0.042(2) 0.054(3) 0.036(2) 0.0050(19) 0.0042(17) -0.0141(19)
C33A 0.033(2) 0.038(2) 0.038(2) 0.0035(17) 0.0042(16) -0.0080(16)
C34A 0.038(2) 0.041(2) 0.034(2) 0.0032(16) -0.0045(16) -0.0040(17)
C35A 0.041(2) 0.054(2) 0.035(2) 0.0153(18) 0.0018(17) 0.0074(19)
C36A 0.044(3) 0.082(3) 0.054(3) 0.023(2) 0.007(2) -0.010(2)
C37A 0.038(3) 0.126(5) 0.078(4) 0.055(4) 0.003(2) -0.005(3)
C38A 0.054(3) 0.168(7) 0.076(4) 0.071(4) 0.018(3) 0.036(4)
C39A 0.082(4) 0.162(6) 0.040(3) 0.028(3) 0.025(3) 0.052(4)
C40A 0.058(3) 0.096(4) 0.041(2) 0.015(2) 0.005(2) 0.021(3)
C41A 0.038(2) 0.058(3) 0.042(2) 0.0146(19) 0.0024(17) -0.0013(19)
C42A 0.046(3) 0.099(4) 0.146(6) 0.085(4) -0.011(3) -0.011(3)
C43A 0.053(3) 0.115(5) 0.148(6) 0.087(5) -0.003(3) 0.015(3)
C44A 0.083(4) 0.079(4) 0.100(4) 0.032(3) 0.011(3) 0.032(3)
C45A 0.111(6) 0.049(4) 0.245(11) 0.034(5) -0.041(6) 0.004(4)
C46A 0.064(4) 0.041(3) 0.233(9) 0.029(4) -0.035(5) -0.004(3)
F1B 0.060(2) 0.136(3) 0.111(3) 0.059(2) 0.0193(18) -0.0126(19)
O2B 0.0469(17) 0.0358(15) 0.0579(18) 0.0043(14) -0.0041(13) 0.0025(12)
O1B 0.073(2) 0.0368(16) 0.0627(19) 0.0011(14) -0.0048(16) -0.0061(15)
N1B 0.065(3) 0.044(2) 0.091(3) 0.021(2) 0.000(2) 0.0143(19)
N2B 0.073(3) 0.0338(18) 0.049(2) 0.0144(16) -0.0091(18) -0.0012(17)
N3B 0.0392(19) 0.0401(18) 0.050(2) 0.0192(16) 0.0031(15) 0.0014(14)
C1B 0.049(2) 0.0269(19) 0.054(2) 0.0052(17) -0.0037(19) -0.0029(17)
C2B 0.058(3) 0.031(2) 0.059(3) 0.0074(19) -0.006(2) 0.0003(19)
C3B 0.061(3) 0.044(2) 0.071(3) 0.016(2) 0.005(2) 0.007(2)
C4B 0.067(3) 0.030(2) 0.091(4) 0.005(2) -0.026(3) 0.007(2)
C5B 0.085(4) 0.046(3) 0.116(5) -0.004(3) -0.051(4) 0.017(3)
C6B 0.160(7) 0.072(4) 0.122(6) -0.033(4) -0.090(5) 0.049(4)
C7B 0.184(8) 0.087(5) 0.088(5) -0.039(4) -0.074(5) 0.076(5)
C8B 0.113(5) 0.055(3) 0.076(4) -0.016(3) -0.041(3) 0.037(3)
C9B 0.072(3) 0.030(2) 0.081(3) 0.001(2) -0.021(3) 0.007(2)
C10B 0.051(3) 0.033(2) 0.059(3) 0.004(2) -0.005(2) -0.0008(19)
C11B 0.051(3) 0.047(2) 0.048(2) 0.009(2) -0.002(2) -0.003(2)
C12B 0.071(3) 0.053(3) 0.061(3) 0.006(2) -0.004(2) -0.009(2)
C13B 0.076(4) 0.076(4) 0.053(3) 0.017(3) 0.002(2) -0.002(3)
C14B 0.073(3) 0.053(3) 0.071(3) 0.022(3) -0.001(3) -0.003(2)
C15B 0.053(3) 0.043(2) 0.066(3) 0.015(2) -0.002(2) -0.007(2)
C16B 0.044(2) 0.036(2) 0.060(3) 0.008(2) -0.002(2) 0.0009(18)
C17B 0.041(2) 0.031(2) 0.051(2) 0.0038(19) -0.0054(18) 0.0023(17)
C18B 0.055(3) 0.029(2) 0.045(2) 0.0101(17) -0.0074(19) -0.0043(18)
C19B 0.067(3) 0.039(2) 0.033(2) 0.0054(18) -0.007(2) -0.013(2)
C20B 0.099(4) 0.046(3) 0.037(2) 0.009(2) -0.006(2) -0.014(3)
C21B 0.096(4) 0.066(3) 0.047(3) 0.016(2) 0.006(3) -0.032(3)
C22B 0.056(3) 0.082(4) 0.070(3) 0.026(3) 0.002(3) -0.022(3)
C23B 0.049(3) 0.066(3) 0.059(3) 0.028(2) -0.005(2) -0.018(2)
C24B 0.047(2) 0.042(2) 0.044(2) 0.0099(18) -0.0070(18) -0.0123(18)
C25B 0.047(2) 0.033(2) 0.045(2) 0.0098(17) -0.0087(18) -0.0061(17)
C26B 0.035(2) 0.034(2) 0.048(2) 0.0158(17) -0.0020(17) -0.0015(16)
C27B 0.044(2) 0.038(2) 0.047(2) 0.0151(18) 0.0028(18) 0.0023(18)
C28B 0.075(3) 0.044(3) 0.057(3) 0.012(2) -0.011(2) 0.005(2)
C29B 0.105(5) 0.059(3) 0.056(3) 0.003(3) -0.011(3) 0.011(3)
C30B 0.086(4) 0.078(4) 0.045(3) 0.013(3) 0.002(2) 0.022(3)
C31B 0.053(3) 0.055(3) 0.051(3) 0.018(2) 0.009(2) 0.009(2)
C32B 0.037(2) 0.046(2) 0.040(2) 0.0127(18) 0.0040(17) 0.0060(17)
C33B 0.031(2) 0.039(2) 0.047(2) 0.0162(18) 0.0038(17) -0.0001(16)
C34B 0.032(2) 0.038(2) 0.046(2) 0.0139(17) -0.0059(16) -0.0062(16)
C35B 0.036(2) 0.043(2) 0.043(2) 0.0076(18) -0.0003(17) -0.0063(17)
C36B 0.053(3) 0.066(3) 0.046(2) 0.010(2) -0.004(2) -0.016(2)
C37B 0.067(4) 0.107(4) 0.049(3) 0.013(3) 0.012(3) -0.019(3)
C38B 0.043(3) 0.109(5) 0.070(4) 0.000(3) 0.012(3) -0.013(3)
C39B 0.034(2) 0.088(4) 0.066(3) 0.007(3) -0.002(2) -0.002(2)
C40B 0.036(2) 0.058(3) 0.046(2) 0.011(2) -0.0004(18) -0.0026(19)
C41B 0.034(2) 0.036(2) 0.052(2) 0.0143(18) -0.0005(17) -0.0010(16)
C42B 0.044(3) 0.055(3) 0.126(5) 0.046(3) -0.016(3) -0.007(2)
C43B 0.069(4) 0.046(3) 0.143(5) 0.037(3) -0.025(3) -0.004(2)
C44B 0.054(3) 0.044(3) 0.099(4) 0.019(3) 0.007(3) -0.011(2)
C45B 0.039(2) 0.045(3) 0.107(4) 0.006(3) -0.002(2) -0.005(2)
C46B 0.034(2) 0.033(2) 0.094(3) 0.003(2) -0.003(2) -0.0027(18)
F1C 0.0509(17) 0.108(2) 0.080(2) -0.0070(17) -0.0187(14) -0.0060(16)
O1C 0.0514(17) 0.0515(17) 0.0485(16) 0.0170(14) 0.0003(13) -0.0052(14)
O2C 0.0489(18) 0.0493(17) 0.0641(19) 0.0234(15) 0.0098(14) 0.0050(13)
N1C 0.062(3) 0.059(2) 0.064(3) 0.002(2) -0.008(2) 0.021(2)
N2C 0.054(2) 0.0322(17) 0.0412(18) 0.0019(14) -0.0024(15) 0.0023(15)
N3C 0.0401(18) 0.0348(17) 0.0469(19) 0.0023(15) 0.0037(14) -0.0047(14)
C1C 0.040(2) 0.0321(19) 0.035(2) 0.0054(16) -0.0012(16) 0.0007(16)
C2C 0.045(2) 0.032(2) 0.040(2) 0.0063(17) -0.0023(17) 0.0013(17)
C3C 0.066(3) 0.046(3) 0.047(2) 0.006(2) -0.003(2) 0.015(2)
C4C 0.056(3) 0.043(2) 0.050(3) -0.002(2) 0.002(2) 0.004(2)
C5C 0.059(3) 0.060(3) 0.065(3) -0.010(3) 0.015(2) 0.004(2)
C6C 0.093(4) 0.068(3) 0.056(3) -0.006(3) 0.025(3) -0.006(3)
C7C 0.089(4) 0.066(3) 0.042(3) 0.003(2) 0.007(2) 0.001(3)
C8C 0.061(3) 0.054(3) 0.039(2) 0.0068(19) 0.005(2) 0.004(2)
C9C 0.042(2) 0.034(2) 0.041(2) 0.0002(17) 0.0033(17) 0.0004(17)
C10C 0.040(2) 0.039(2) 0.040(2) 0.0060(17) 0.0014(17) 0.0005(17)
C11C 0.041(2) 0.046(2) 0.040(2) 0.0008(18) 0.0034(17) -0.0064(18)
C12C 0.057(3) 0.075(3) 0.043(2) -0.002(2) 0.003(2) -0.003(2)
C13C 0.070(4) 0.079(4) 0.065(3) -0.019(3) -0.010(3) -0.009(3)
C14C 0.061(3) 0.060(3) 0.095(4) -0.025(3) -0.011(3) -0.016(3)
C15C 0.054(3) 0.050(3) 0.089(4) 0.002(3) 0.004(3) -0.007(2)
C16C 0.035(2) 0.042(2) 0.053(2) -0.0034(19) 0.0027(18) -0.0008(17)
C17C 0.038(2) 0.037(2) 0.052(2) 0.0123(19) 0.0058(18) 0.0057(17)
C18C 0.040(2) 0.036(2) 0.0320(19) 0.0074(16) -0.0029(16) -0.0010(16)
C19C 0.040(2) 0.036(2) 0.0295(18) 0.0086(16) 0.0008(15) -0.0070(16)
C20C 0.043(2) 0.042(2) 0.0289(19) 0.0070(16) -0.0016(16) -0.0042(17)
C21C 0.050(3) 0.047(2) 0.042(2) 0.0030(19) -0.0069(19) -0.007(2)
C22C 0.048(3) 0.075(3) 0.050(3) 0.009(2) -0.011(2) -0.010(2)
C23C 0.070(3) 0.065(3) 0.042(2) -0.002(2) -0.012(2) -0.018(3)
C24C 0.067(3) 0.049(3) 0.041(2) -0.0002(19) -0.005(2) -0.012(2)
C25C 0.052(3) 0.042(2) 0.031(2) 0.0040(17) -0.0015(17) -0.0084(18)
C26C 0.0299(19) 0.0339(19) 0.0351(19) 0.0065(16) -0.0034(15) -0.0002(15)
C27C 0.034(2) 0.039(2) 0.0321(19) 0.0035(16) -0.0040(15) 0.0023(16)
C28C 0.052(3) 0.046(2) 0.042(2) 0.0109(19) 0.0009(19) -0.0001(19)
C29C 0.061(3) 0.064(3) 0.037(2) 0.010(2) 0.005(2) 0.003(2)
C30C 0.051(3) 0.068(3) 0.035(2) -0.003(2) 0.0016(19) 0.004(2)
C31C 0.045(2) 0.047(2) 0.048(2) -0.008(2) 0.0034(19) -0.0044(19)
C32C 0.031(2) 0.041(2) 0.040(2) -0.0007(17) 0.0002(16) -0.0012(16)
C33C 0.0307(19) 0.038(2) 0.036(2) 0.0054(16) 0.0028(15) -0.0028(16)
C34C 0.035(2) 0.036(2) 0.045(2) 0.0100(17) 0.0033(17) 0.0020(16)
C35C 0.041(2) 0.034(2) 0.045(2) 0.0097(17) 0.0051(17) -0.0034(17)
C36C 0.055(3) 0.036(2) 0.040(2) -0.0007(17) 0.0043(19) -0.0075(18)
C37C 0.068(3) 0.049(3) 0.049(3) 0.009(2) -0.010(2) -0.015(2)
C38C 0.048(3) 0.065(3) 0.075(3) 0.025(3) -0.016(2) -0.007(2)
C39C 0.038(2) 0.063(3) 0.075(3) 0.021(2) 0.003(2) 0.002(2)
C40C 0.044(2) 0.052(3) 0.042(2) 0.0092(19) 0.0005(18) -0.0019(19)
C41C 0.038(2) 0.050(3) 0.061(3) 0.029(2) -0.0016(19) -0.0036(18)
C42C 0.054(3) 0.046(3) 0.089(4) 0.019(2) -0.005(3) -0.007(2)
C43C 0.081(4) 0.055(3) 0.111(5) 0.033(3) -0.021(3) -0.020(3)
C44C 0.059(4) 0.093(4) 0.103(4) 0.061(4) -0.026(3) -0.034(3)
C45C 0.049(3) 0.115(5) 0.097(4) 0.073(4) -0.003(3) -0.015(3)
C46C 0.045(3) 0.075(3) 0.072(3) 0.043(3) 0.003(2) 0.001(2)
O1S 0.305(9) 0.290(9) 0.194(6) 0.192(7) 0.164(7) 0.228(8)
C1S 0.081(4) 0.059(3) 0.082(4) 0.016(3) 0.013(3) -0.003(3)
C2S 0.079(4) 0.047(3) 0.108(5) 0.039(3) 0.039(3) 0.020(3)
C3S 0.109(6) 0.246(11) 0.077(5) 0.021(6) 0.013(4) 0.084(7)
O2S 0.066(3) 0.047(2) 0.184(5) -0.003(3) 0.023(3) 0.0057(18)
C4S 0.143(8) 0.127(7) 0.165(9) -0.050(7) -0.044(7) 0.031(6)
C5S 0.047(3) 0.063(4) 0.218(9) -0.011(5) -0.028(4) 0.007(3)
C6S 0.057(4) 0.059(4) 0.46(2) 0.059(7) -0.055(7) -0.007(3)
O3S 0.051(2) 0.072(2) 0.127(3) 0.053(2) -0.005(2) -0.0032(17)
C10S 0.089(5) 0.099(5) 0.110(5) 0.047(4) -0.001(4) 0.018(4)
C11S 0.037(3) 0.066(3) 0.099(4) 0.036(3) 0.006(2) 0.008(2)
C12S 0.057(3) 0.079(4) 0.105(4) 0.032(3) 0.009(3) -0.007(3)
O4S 0.054(2) 0.105(3) 0.129(3) 0.072(3) 0.012(2) 0.006(2)
C7S 0.051(4) 0.121(6) 0.178(8) 0.077(6) 0.000(4) 0.007(4)
C8S 0.042(3) 0.106(5) 0.112(5) 0.062(4) -0.003(3) 0.001(3)
C9S 0.102(5) 0.167(8) 0.108(5) 0.071(5) -0.014(4) -0.035(5)

loop_
_atom_type_symbol
_atom_type_description
_atom_type_scat_dispersion_real
_atom_type_scat_dispersion_imag
_atom_type_scat_source
C C 0.0148 0.0070 'International Tables Vol C Tables 4.2.6.8 and 6.1.1.4'
H H 0.0000 0.0000 'International Tables Vol C Tables 4.2.6.8 and 6.1.1.4'
F F 0.0583 0.0400 'International Tables Vol C Tables 4.2.6.8 and 6.1.1.4'
N N 0.0253 0.0136 'International Tables Vol C Tables 4.2.6.8 and 6.1.1.4'
O O 0.0412 0.0250 'International Tables Vol C Tables 4.2.6.8 and 6.1.1.4'

loop_
_geom_angle_atom_site_label_1
_geom_angle_atom_site_label_2
_geom_angle_atom_site_label_3
_geom_angle
_geom_angle_site_symmetry_1
_geom_angle_site_symmetry_3
_geom_angle_publ_flag
C18 N1 H1 125.8 . . ?
C18 N1 C25 108.4(3) . . ?
C25 N1 H1 125.8 . . ?
C3 N2 H2 125.3 . . ?
C3 N2 C4 109.4(4) . . ?
C4 N2 H2 125.3 . . ?
C32 N3 H3 125.3 . . ?
C33 N3 H3 125.3 . . ?
C33 N3 C32 109.4(3) . . ?
C2 C1 C10 110.3(3) . . ?
C2 C1 C17 106.7(3) . . ?
C10 C1 C17 101.8(3) . . ?
C18 C1 C2 115.5(3) . . ?
C18 C1 C10 111.1(3) . . ?
C18 C1 C17 110.4(3) . . ?
C3 C2 C1 125.8(4) . . ?
C3 C2 C9 107.1(4) . . ?
C9 C2 C1 126.5(3) . . ?
N2 C3 H3A 125.0 . . ?
C2 C3 N2 109.9(4) . . ?
C2 C3 H3A 125.1 . . ?
N2 C4 C5 131.0(4) . . ?
N2 C4 C9 107.2(4) . . ?
C5 C4 C9 121.8(5) . . ?
C4 C5 H5 120.8 . . ?
C6 C5 C4 118.3(5) . . ?
C6 C5 H5 120.8 . . ?
C5 C6 H6 119.2 . . ?
C5 C6 C7 121.5(5) . . ?
C7 C6 H6 119.2 . . ?
C6 C7 H7 119.9 . . ?
C8 C7 C6 120.2(5) . . ?
C8 C7 H7 119.9 . . ?
C7 C8 H8 120.2 . . ?
C7 C8 C9 119.5(4) . . ?
C9 C8 H8 120.2 . . ?
C4 C9 C2 106.4(4) . . ?
C8 C9 C2 135.0(4) . . ?
C8 C9 C4 118.6(4) . . ?
O1 C10 C1 123.7(4) . . ?
O1 C10 C11 127.6(4) . . ?
C11 C10 C1 108.6(3) . . ?
C12 C11 C10 128.9(4) . . ?
C16 C11 C10 110.4(3) . . ?
C16 C11 C12 120.6(4) . . ?
C11 C12 H12 121.4 . . ?
C13 C12 C11 117.1(5) . . ?
C13 C12 H12 121.4 . . ?
C12 C13 H13 118.9 . . ?
C14 C13 C12 122.2(5) . . ?
C14 C13 H13 118.9 . . ?
C13 C14 H14 119.7 . . ?
C13 C14 C15 120.6(5) . . ?
C15 C14 H14 119.7 . . ?
C14 C15 H15 121.1 . . ?
C16 C15 C14 117.7(5) . . ?
C16 C15 H15 121.1 . . ?
C11 C16 C17 110.7(4) . . ?
C15 C16 C11 121.8(4) . . ?
C15 C16 C17 127.5(4) . . ?
O2 C17 C1 123.8(3) . . ?
O2 C17 C16 127.9(4) . . ?
C16 C17 C1 108.2(3) . . ?
N1 C18 C1 122.1(3) . . ?
N1 C18 C19 109.7(3) . . ?
C19 C18 C1 128.2(3) . . ?
C18 C19 C20 106.9(3) . . ?
C18 C19 C26 124.7(3) . . ?
C20 C19 C26 128.3(3) . . ?
C21 C20 C19 133.7(4) . . ?
C25 C20 C19 107.4(3) . . ?
C25 C20 C21 118.8(4) . . ?
C20 C21 H21 121.9 . . ?
C22 C21 C20 116.3(4) . . ?
C22 C21 H21 121.9 . . ?
F1 C22 C23 116.4(4) . . ?
C21 C22 F1 118.4(4) . . ?
C21 C22 C23 125.2(4) . . ?
C22 C23 H23 120.3 . . ?
C24 C23 C22 119.4(4) . . ?
C24 C23 H23 120.3 . . ?
C23 C24 H24 121.4 . . ?
C23 C24 C25 117.2(4) . . ?
C25 C24 H24 121.4 . . ?
N1 C25 C20 107.5(3) . . ?
C24 C25 N1 129.4(4) . . ?
C24 C25 C20 123.0(4) . . ?
C27 C26 C19 125.7(3) . . ?
C33 C26 C19 127.2(3) . . ?
C33 C26 C27 107.0(3) . . ?
C28 C27 C26 134.9(4) . . ?
C28 C27 C32 118.3(3) . . ?
C32 C27 C26 106.8(3) . . ?
C27 C28 H28 120.2 . . ?
C29 C28 C27 119.6(4) . . ?
C29 C28 H28 120.2 . . ?
C28 C29 H29 119.4 . . ?
C28 C29 C30 121.1(4) . . ?
C30 C29 H29 119.4 . . ?
C29 C30 H30 119.3 . . ?
C31 C30 C29 121.4(4) . . ?
C31 C30 H30 119.3 . . ?
C30 C31 H31 121.3 . . ?
C30 C31 C32 117.5(4) . . ?
C32 C31 H31 121.3 . . ?
N3 C32 C27 107.3(3) . . ?
N3 C32 C31 130.5(4) . . ?
C31 C32 C27 122.1(4) . . ?
N3 C33 C34 122.3(3) . . ?
C26 C33 N3 109.4(3) . . ?
C26 C33 C34 128.1(3) . . ?
C33 C34 H34 106.2 . . ?
C33 C34 C35 111.5(3) . . ?
C33 C34 C41 114.9(3) . . ?
C35 C34 H34 106.2 . . ?
C41 C34 H34 106.2 . . ?
C41 C34 C35 111.1(3) . . ?
C36 C35 C34 118.6(3) . . ?
C36 C35 C40 118.8(3) . . ?
C40 C35 C34 122.7(3) . . ?
C35 C36 H36 119.7 . . ?
C35 C36 C37 120.5(4) . . ?
C37 C36 H36 119.7 . . ?
C36 C37 H37 119.7 . . ?
C38 C37 C36 120.7(4) . . ?
C38 C37 H37 119.7 . . ?
C37 C38 H38 120.2 . . ?
C37 C38 C39 119.6(4) . . ?
C39 C38 H38 120.2 . . ?
C38 C39 H39 120.3 . . ?
C38 C39 C40 119.4(4) . . ?
C40 C39 H39 120.3 . . ?
C35 C40 C39 120.9(4) . . ?
C35 C40 H40 119.5 . . ?
C39 C40 H40 119.5 . . ?
C42 C41 C34 120.6(4) . . ?
C46 C41 C34 122.2(3) . . ?
C46 C41 C42 117.1(4) . . ?
C41 C42 H42 119.3 . . ?
C43 C42 C41 121.3(4) . . ?
C43 C42 H42 119.3 . . ?
C42 C43 H43 119.8 . . ?
C44 C43 C42 120.3(5) . . ?
C44 C43 H43 119.8 . . ?
C43 C44 H44 120.1 . . ?
C43 C44 C45 119.9(5) . . ?
C45 C44 H44 120.1 . . ?
C44 C45 H45 119.8 . . ?
C44 C45 C46 120.5(5) . . ?
C46 C45 H45 119.8 . . ?
C41 C46 H46 119.6 . . ?
C45 C46 C41 120.8(4) . . ?
C45 C46 H46 119.6 . . ?
C3A N1A H1A 125.3 . . ?
C4A N1A H1A 125.3 . . ?
C4A N1A C3A 109.4(3) . . ?
C18A N2A H2A 125.4 . . ?
C18A N2A C25A 109.2(3) . . ?
C25A N2A H2A 125.4 . . ?
C32A N3A H3AA 124.9 . . ?
C33A N3A H3AA 124.9 . . ?
C33A N3A C32A 110.2(3) . . ?
C2A C1A C10A 105.3(3) . . ?
C2A C1A C17A 110.2(3) . . ?
C17A C1A C10A 102.1(3) . . ?
C18A C1A C2A 116.5(3) . . ?
C18A C1A C10A 110.9(3) . . ?
C18A C1A C17A 110.8(3) . . ?
C3A C2A C1A 124.7(4) . . ?
C3A C2A C9A 107.3(3) . . ?
C9A C2A C1A 127.3(3) . . ?
N1A C3A C2A 109.5(4) . . ?
N1A C3A H3AB 125.2 . . ?
C2A C3A H3AB 125.2 . . ?
N1A C4A C5A 130.2(4) . . ?
N1A C4A C9A 108.0(3) . . ?
C5A C4A C9A 121.8(4) . . ?
C4A C5A H5A 121.0 . . ?
C6A C5A C4A 118.1(4) . . ?
C6A C5A H5A 121.0 . . ?
C5A C6A H6A 119.3 . . ?
C5A C6A C7A 121.3(4) . . ?
C7A C6A H6A 119.3 . . ?
C6A C7A H7A 119.5 . . ?
C8A C7A C6A 121.1(4) . . ?
C8A C7A H7A 119.5 . . ?
C7A C8A H8A 120.4 . . ?
C7A C8A C9A 119.3(4) . . ?
C9A C8A H8A 120.4 . . ?
C4A C9A C2A 105.8(3) . . ?
C8A C9A C2A 135.8(4) . . ?
C8A C9A C4A 118.4(4) . . ?
O1A C10A C1A 124.3(3) . . ?
O1A C10A C11A 127.5(4) . . ?
C11A C10A C1A 108.1(3) . . ?
C12A C11A C10A 126.9(4) . . ?
C16A C11A C10A 111.7(3) . . ?
C16A C11A C12A 121.4(4) . . ?
C11A C12A H12A 121.5 . . ?
C13A C12A C11A 117.0(4) . . ?
C13A C12A H12A 121.5 . . ?
C12A C13A H13A 119.2 . . ?
C12A C13A C14A 121.6(4) . . ?
C14A C13A H13A 119.2 . . ?
C13A C14A H14A 119.8 . . ?
C15A C14A C13A 120.4(4) . . ?
C15A C14A H14A 119.8 . . ?
C14A C15A H15A 120.8 . . ?
C16A C15A C14A 118.4(5) . . ?
C16A C15A H15A 120.8 . . ?
C11A C16A C17A 109.0(3) . . ?
C15A C16A C11A 121.3(4) . . ?
C15A C16A C17A 129.6(4) . . ?
O2A C17A C1A 124.6(4) . . ?
O2A C17A C16A 126.7(4) . . ?
C16A C17A C1A 108.7(3) . . ?
N2A C18A C1A 122.9(3) . . ?
N2A C18A C19A 109.5(3) . . ?
C19A C18A C1A 127.6(3) . . ?
C18A C19A C20A 105.9(3) . . ?
C18A C19A C26A 124.6(4) . . ?
C20A C19A C26A 129.4(3) . . ?
C21A C20A C19A 133.2(4) . . ?
C21A C20A C25A 118.7(4) . . ?
C25A C20A C19A 108.1(3) . . ?
C20A C21A H21A 121.9 . . ?
C22A C21A C20A 116.3(4) . . ?
C22A C21A H21A 121.9 . . ?
C21A C22A F1A 118.4(4) . . ?
C21A C22A C23A 126.5(4) . . ?
C23A C22A F1A 115.1(4) . . ?
C22A C23A H23A 121.1 . . ?
C22A C23A C24A 117.9(4) . . ?
C24A C23A H23A 121.1 . . ?
C23A C24A H24A 121.5 . . ?
C25A C24A C23A 117.1(4) . . ?
C25A C24A H24A 121.5 . . ?
N2A C25A C20A 107.2(3) . . ?
C24A C25A N2A 129.3(4) . . ?
C24A C25A C20A 123.5(4) . . ?
C27A C26A C19A 126.9(4) . . ?
C33A C26A C19A 126.4(3) . . ?
C33A C26A C27A 106.8(3) . . ?
C28A C27A C26A 134.4(4) . . ?
C28A C27A C32A 118.6(4) . . ?
C32A C27A C26A 107.0(3) . . ?
C27A C28A H28A 120.5 . . ?
C29A C28A C27A 119.0(5) . . ?
C29A C28A H28A 120.5 . . ?
C28A C29A H29A 119.3 . . ?
C30A C29A C28A 121.4(5) . . ?
C30A C29A H29A 119.3 . . ?
C29A C30A H30A 119.2 . . ?
C31A C30A C29A 121.7(5) . . ?
C31A C30A H30A 119.2 . . ?
C30A C31A H31A 121.4 . . ?
C30A C31A C32A 117.1(5) . . ?
C32A C31A H31A 121.4 . . ?
N3A C32A C27A 107.2(3) . . ?
N3A C32A C31A 130.6(4) . . ?
C31A C32A C27A 122.2(4) . . ?
N3A C33A C26A 108.8(3) . . ?
N3A C33A C34A 123.1(3) . . ?
C26A C33A C34A 127.9(3) . . ?
C33A C34A H34A 106.6 . . ?
C33A C34A C35A 110.1(3) . . ?
C33A C34A C41A 115.2(3) . . ?
C35A C34A H34A 106.6 . . ?
C35A C34A C41A 111.1(3) . . ?
C41A C34A H34A 106.6 . . ?
C36A C35A C34A 121.9(3) . . ?
C40A C35A C34A 120.7(4) . . ?
C40A C35A C36A 117.4(4) . . ?
C35A C36A H36A 119.3 . . ?
C35A C36A C37A 121.3(5) . . ?
C37A C36A H36A 119.3 . . ?
C36A C37A H37A 120.0 . . ?
C38A C37A C36A 120.1(5) . . ?
C38A C37A H37A 120.0 . . ?
C37A C38A H38A 120.3 . . ?
C37A C38A C39A 119.4(5) . . ?
C39A C38A H38A 120.3 . . ?
C38A C39A H39A 119.5 . . ?
C38A C39A C40A 121.1(5) . . ?
C40A C39A H39A 119.5 . . ?
C35A C40A C39A 120.6(5) . . ?
C35A C40A H40A 119.7 . . ?
C39A C40A H40A 119.7 . . ?
C42A C41A C34A 122.0(4) . . ?
C46A C41A C34A 123.6(4) . . ?
C46A C41A C42A 114.4(5) . . ?
C41A C42A H42A 118.3 . . ?
C41A C42A C43A 123.4(5) . . ?
C43A C42A H42A 118.3 . . ?
C42A C43A H43A 119.4 . . ?
C44A C43A C42A 121.2(6) . . ?
C44A C43A H43A 119.4 . . ?
C43A C44A H44A 120.8 . . ?
C43A C44A C45A 118.3(6) . . ?
C45A C44A H44A 120.8 . . ?
C44A C45A H45A 119.9 . . ?
C44A C45A C46A 120.1(7) . . ?
C46A C45A H45A 119.9 . . ?
C41A C46A C45A 122.5(6) . . ?
C41A C46A H46A 118.7 . . ?
C45A C46A H46A 118.7 . . ?
C3B N1B H1B 125.0 . . ?
C3B N1B C4B 110.0(4) . . ?
C4B N1B H1B 125.0 . . ?
C18B N2B H2B 125.7 . . ?
C19B N2B H2B 125.7 . . ?
C19B N2B C18B 108.7(3) . . ?
C32B N3B H3B 124.9 . . ?
C32B N3B C33B 110.2(3) . . ?
C33B N3B H3B 124.9 . . ?
C2B C1B C10B 108.6(3) . . ?
C2B C1B C17B 105.4(3) . . ?
C10B C1B C17B 102.2(3) . . ?
C18B C1B C2B 116.9(4) . . ?
C18B C1B C10B 112.2(3) . . ?
C18B C1B C17B 110.4(3) . . ?
C3B C2B C1B 125.7(4) . . ?
C3B C2B C9B 106.5(4) . . ?
C9B C2B C1B 126.9(4) . . ?
N1B C3B H3BA 125.2 . . ?
C2B C3B N1B 109.6(4) . . ?
C2B C3B H3BA 125.2 . . ?
N1B C4B C5B 130.4(5) . . ?
N1B C4B C9B 107.0(4) . . ?
C5B C4B C9B 122.6(5) . . ?
C4B C5B H5B 121.1 . . ?
C6B C5B C4B 117.9(5) . . ?
C6B C5B H5B 121.1 . . ?
C5B C6B H6B 120.0 . . ?
C5B C6B C7B 120.0(6) . . ?
C7B C6B H6B 120.0 . . ?
C6B C7B H7B 119.2 . . ?
C8B C7B C6B 121.6(6) . . ?
C8B C7B H7B 119.2 . . ?
C7B C8B H8B 120.4 . . ?
C7B C8B C9B 119.2(5) . . ?
C9B C8B H8B 120.4 . . ?
C4B C9B C2B 106.9(4) . . ?
C8B C9B C2B 134.4(4) . . ?
C8B C9B C4B 118.7(5) . . ?
O1B C10B C1B 124.6(4) . . ?
O1B C10B C11B 127.4(4) . . ?
C11B C10B C1B 108.0(3) . . ?
C12B C11B C10B 128.9(4) . . ?
C12B C11B C16B 121.2(4) . . ?
C16B C11B C10B 109.9(4) . . ?
C11B C12B H12B 121.1 . . ?
C11B C12B C13B 117.9(4) . . ?
C13B C12B H12B 121.1 . . ?
C12B C13B H13B 120.1 . . ?
C14B C13B C12B 119.9(5) . . ?
C14B C13B H13B 120.1 . . ?
C13B C14B H14B 118.8 . . ?
C15B C14B C13B 122.4(5) . . ?
C15B C14B H14B 118.8 . . ?
C14B C15B H15B 121.1 . . ?
C14B C15B C16B 117.7(4) . . ?
C16B C15B H15B 121.1 . . ?
C11B C16B C15B 120.8(4) . . ?
C11B C16B C17B 111.0(4) . . ?
C15B C16B C17B 128.1(4) . . ?
O2B C17B C1B 124.1(4) . . ?
O2B C17B C16B 127.4(4) . . ?
C16B C17B C1B 108.4(3) . . ?
N2B C18B C1B 122.9(4) . . ?
N2B C18B C25B 109.8(4) . . ?
C25B C18B C1B 127.3(4) . . ?
N2B C19B C20B 128.3(4) . . ?
N2B C19B C24B 108.5(4) . . ?
C24B C19B C20B 123.2(5) . . ?
C19B C20B H20B 121.8 . . ?
C21B C20B C19B 116.4(5) . . ?
C21B C20B H20B 121.8 . . ?
C20B C21B H21B 119.7 . . ?
C20B C21B C22B 120.6(5) . . ?
C22B C21B H21B 119.7 . . ?
F1B C22B C21B 117.5(4) . . ?
F1B C22B C23B 118.2(5) . . ?
C21B C22B C23B 124.3(5) . . ?
C22B C23B H23B 122.0 . . ?
C22B C23B C24B 116.1(5) . . ?
C24B C23B H23B 122.0 . . ?
C19B C24B C23B 119.4(4) . . ?
C19B C24B C25B 107.3(4) . . ?
C23B C24B C25B 133.3(4) . . ?
C18B C25B C24B 105.6(3) . . ?
C18B C25B C26B 125.1(4) . . ?
C24B C25B C26B 129.2(4) . . ?
C27B C26B C25B 125.3(3) . . ?
C33B C26B C25B 127.3(4) . . ?
C33B C26B C27B 107.4(3) . . ?
C28B C27B C26B 135.1(4) . . ?
C28B C27B C32B 118.1(4) . . ?
C32B C27B C26B 106.8(3) . . ?
C27B C28B H28B 120.3 . . ?
C29B C28B C27B 119.4(5) . . ?
C29B C28B H28B 120.3 . . ?
C28B C29B H29B 119.3 . . ?
C28B C29B C30B 121.3(5) . . ?
C30B C29B H29B 119.3 . . ?
C29B C30B H30B 119.2 . . ?
C31B C30B C29B 121.5(5) . . ?
C31B C30B H30B 119.2 . . ?
C30B C31B H31B 121.3 . . ?
C30B C31B C32B 117.5(4) . . ?
C32B C31B H31B 121.3 . . ?
N3B C32B C27B 106.9(3) . . ?
N3B C32B C31B 130.9(4) . . ?
C31B C32B C27B 122.2(4) . . ?
N3B C33B C34B 122.4(3) . . ?
C26B C33B N3B 108.7(3) . . ?
C26B C33B C34B 128.6(3) . . ?
C33B C34B H34B 106.0 . . ?
C33B C34B C35B 110.8(3) . . ?
C33B C34B C41B 114.9(3) . . ?
C35B C34B H34B 106.0 . . ?
C41B C34B H34B 106.0 . . ?
C41B C34B C35B 112.5(3) . . ?
C36B C35B C34B 119.3(4) . . ?
C36B C35B C40B 119.4(4) . . ?
C40B C35B C34B 121.3(3) . . ?
C35B C36B H36B 120.2 . . ?
C35B C36B C37B 119.5(4) . . ?
C37B C36B H36B 120.2 . . ?
C36B C37B H37B 120.0 . . ?
C38B C37B C36B 120.0(4) . . ?
C38B C37B H37B 120.0 . . ?
C37B C38B H38B 119.7 . . ?
C39B C38B C37B 120.5(5) . . ?
C39B C38B H38B 119.7 . . ?
C38B C39B H39B 120.0 . . ?
C38B C39B C40B 120.1(5) . . ?
C40B C39B H39B 120.0 . . ?
C35B C40B C39B 120.5(4) . . ?
C35B C40B H40B 119.8 . . ?
C39B C40B H40B 119.8 . . ?
C42B C41B C34B 121.9(4) . . ?
C46B C41B C34B 120.6(4) . . ?
C46B C41B C42B 117.4(4) . . ?
C41B C42B H42B 119.4 . . ?
C41B C42B C43B 121.2(5) . . ?
C43B C42B H42B 119.4 . . ?
C42B C43B H43B 119.9 . . ?
C44B C43B C42B 120.3(5) . . ?
C44B C43B H43B 119.9 . . ?
C43B C44B H44B 120.3 . . ?
C45B C44B C43B 119.3(4) . . ?
C45B C44B H44B 120.3 . . ?
C44B C45B H45B 120.1 . . ?
C44B C45B C46B 119.8(4) . . ?
C46B C45B H45B 120.1 . . ?
C41B C46B C45B 122.0(4) . . ?
C41B C46B H46B 119.0 . . ?
C45B C46B H46B 119.0 . . ?
C3C N1C H1C 125.5 . . ?
C4C N1C H1C 125.5 . . ?
C4C N1C C3C 109.0(4) . . ?
C18C N2C H2C 125.5 . . ?
C25C N2C H2C 125.5 . . ?
C25C N2C C18C 108.9(3) . . ?
C32C N3C H3C 124.9 . . ?
C33C N3C H3C 124.9 . . ?
C33C N3C C32C 110.1(3) . . ?
C2C C1C C10C 109.2(3) . . ?
C2C C1C C17C 105.7(3) . . ?
C10C C1C C17C 102.6(3) . . ?
C18C C1C C2C 116.2(3) . . ?
C18C C1C C10C 110.6(3) . . ?
C18C C1C C17C 111.6(3) . . ?
C3C C2C C1C 125.2(4) . . ?
C3C C2C C9C 107.1(4) . . ?
C9C C2C C1C 127.2(3) . . ?
N1C C3C H3CA 125.0 . . ?
C2C C3C N1C 109.9(4) . . ?
C2C C3C H3CA 125.0 . . ?
N1C C4C C5C 130.6(5) . . ?
N1C C4C C9C 107.1(4) . . ?
C5C C4C C9C 122.3(4) . . ?
C4C C5C H5C 121.2 . . ?
C6C C5C C4C 117.6(5) . . ?
C6C C5C H5C 121.2 . . ?
C5C C6C H6C 119.2 . . ?
C5C C6C C7C 121.5(5) . . ?
C7C C6C H6C 119.2 . . ?
C6C C7C H7C 119.2 . . ?
C8C C7C C6C 121.6(5) . . ?
C8C C7C H7C 119.2 . . ?
C7C C8C H8C 120.6 . . ?
C7C C8C C9C 118.8(4) . . ?
C9C C8C H8C 120.6 . . ?
C4C C9C C2C 106.8(4) . . ?
C4C C9C C8C 118.2(4) . . ?
C8C C9C C2C 134.9(4) . . ?
O1C C10C C1C 125.2(3) . . ?
O1C C10C C11C 126.2(4) . . ?
C11C C10C C1C 108.5(3) . . ?
C12C C11C C10C 128.5(4) . . ?
C12C C11C C16C 121.6(4) . . ?
C16C C11C C10C 109.9(3) . . ?
C11C C12C H12C 121.3 . . ?
C13C C12C C11C 117.5(5) . . ?
C13C C12C H12C 121.3 . . ?
C12C C13C H13C 119.1 . . ?
C12C C13C C14C 121.8(5) . . ?
C14C C13C H13C 119.1 . . ?
C13C C14C H14C 119.3 . . ?
C13C C14C C15C 121.3(5) . . ?
C15C C14C H14C 119.3 . . ?
C14C C15C H15C 121.5 . . ?
C16C C15C C14C 117.1(5) . . ?
C16C C15C H15C 121.5 . . ?
C11C C16C C15C 120.6(4) . . ?
C11C C16C C17C 110.8(3) . . ?
C15C C16C C17C 128.6(4) . . ?
O2C C17C C1C 124.4(4) . . ?
O2C C17C C16C 128.0(4) . . ?
C16C C17C C1C 107.5(3) . . ?
N2C C18C C1C 122.0(3) . . ?
C19C C18C N2C 109.7(3) . . ?
C19C C18C C1C 128.3(3) . . ?
C18C C19C C20C 105.9(3) . . ?
C18C C19C C26C 125.5(3) . . ?
C20C C19C C26C 128.5(3) . . ?
C21C C20C C19C 133.1(4) . . ?
C21C C20C C25C 119.5(3) . . ?
C25C C20C C19C 107.3(3) . . ?
C20C C21C H21C 121.4 . . ?
C22C C21C C20C 117.2(4) . . ?
C22C C21C H21C 121.4 . . ?
F1C C22C C21C 119.0(4) . . ?
F1C C22C C23C 117.5(4) . . ?
C23C C22C C21C 123.5(4) . . ?
C22C C23C H23C 120.0 . . ?
C24C C23C C22C 120.0(4) . . ?
C24C C23C H23C 120.0 . . ?
C23C C24C H24C 121.1 . . ?
C23C C24C C25C 117.9(4) . . ?
C25C C24C H24C 121.1 . . ?
N2C C25C C20C 108.1(3) . . ?
N2C C25C C24C 130.1(4) . . ?
C24C C25C C20C 121.8(4) . . ?
C27C C26C C19C 126.5(3) . . ?
C33C C26C C19C 126.8(3) . . ?
C33C C26C C27C 106.6(3) . . ?
C28C C27C C26C 134.0(4) . . ?
C28C C27C C32C 118.2(3) . . ?
C32C C27C C26C 107.8(3) . . ?
C27C C28C H28C 120.4 . . ?
C29C C28C C27C 119.2(4) . . ?
C29C C28C H28C 120.4 . . ?
C28C C29C H29C 119.4 . . ?
C28C C29C C30C 121.3(4) . . ?
C30C C29C H29C 119.4 . . ?
C29C C30C H30C 119.4 . . ?
C31C C30C C29C 121.3(4) . . ?
C31C C30C H30C 119.4 . . ?
C30C C31C H31C 121.3 . . ?
C32C C31C C30C 117.3(4) . . ?
C32C C31C H31C 121.3 . . ?
N3C C32C C27C 106.5(3) . . ?
N3C C32C C31C 130.8(4) . . ?
C31C C32C C27C 122.7(4) . . ?
N3C C33C C34C 122.5(3) . . ?
C26C C33C N3C 108.9(3) . . ?
C26C C33C C34C 128.4(3) . . ?
C33C C34C H34C 106.2 . . ?
C33C C34C C35C 112.2(3) . . ?
C33C C34C C41C 114.2(3) . . ?
C35C C34C H34C 106.2 . . ?
C41C C34C H34C 106.2 . . ?
C41C C34C C35C 111.0(3) . . ?
C36C C35C C34C 119.6(3) . . ?
C36C C35C C40C 118.4(4) . . ?
C40C C35C C34C 122.0(3) . . ?
C35C C36C H36C 119.3 . . ?
C35C C36C C37C 121.4(4) . . ?
C37C C36C H36C 119.3 . . ?
C36C C37C H37C 120.3 . . ?
C38C C37C C36C 119.4(4) . . ?
C38C C37C H37C 120.3 . . ?
C37C C38C H38C 119.8 . . ?
C37C C38C C39C 120.4(4) . . ?
C39C C38C H38C 119.8 . . ?
C38C C39C H39C 120.0 . . ?
C38C C39C C40C 120.1(4) . . ?
C40C C39C H39C 120.0 . . ?
C35C C40C H40C 119.8 . . ?
C39C C40C C35C 120.3(4) . . ?
C39C C40C H40C 119.8 . . ?
C42C C41C C34C 121.4(4) . . ?
C42C C41C C46C 118.8(4) . . ?
C46C C41C C34C 119.8(4) . . ?
C41C C42C H42C 120.2 . . ?
C41C C42C C43C 119.7(5) . . ?
C43C C42C H42C 120.2 . . ?
C42C C43C H43C 119.4 . . ?
C44C C43C C42C 121.2(6) . . ?
C44C C43C H43C 119.4 . . ?
C43C C44C H44C 120.1 . . ?
C43C C44C C45C 119.8(5) . . ?
C45C C44C H44C 120.1 . . ?
C44C C45C H45C 120.2 . . ?
C44C C45C C46C 119.6(5) . . ?
C46C C45C H45C 120.2 . . ?
C41C C46C C45C 120.8(5) . . ?
C41C C46C H46C 119.6 . . ?
C45C C46C H46C 119.6 . . ?
H1SA C1S H1SB 109.5 . . ?
H1SA C1S H1SC 109.5 . . ?
H1SB C1S H1SC 109.5 . . ?
C2S C1S H1SA 109.5 . . ?
C2S C1S H1SB 109.5 . . ?
C2S C1S H1SC 109.5 . . ?
O1S C2S C1S 117.3(6) . . ?
O1S C2S C3S 119.4(6) . . ?
C3S C2S C1S 122.9(5) . . ?
C2S C3S H3SA 109.5 . . ?
C2S C3S H3SB 109.5 . . ?
C2S C3S H3SC 109.5 . . ?
H3SA C3S H3SB 109.5 . . ?
H3SA C3S H3SC 109.5 . . ?
H3SB C3S H3SC 109.5 . . ?
H4SA C4S H4SB 109.5 . . ?
H4SA C4S H4SC 109.5 . . ?
H4SB C4S H4SC 109.5 . . ?
C5S C4S H4SA 109.5 . . ?
C5S C4S H4SB 109.5 . . ?
C5S C4S H4SC 109.5 . . ?
O2S C5S C4S 122.7(9) . . ?
O2S C5S C6S 120.6(10) . . ?
C6S C5S C4S 116.8(8) . . ?
C5S C6S H6SA 109.5 . . ?
C5S C6S H6SB 109.5 . . ?
C5S C6S H6SC 109.5 . . ?
H6SA C6S H6SB 109.5 . . ?
H6SA C6S H6SC 109.5 . . ?
H6SB C6S H6SC 109.5 . . ?
H10A C10S H10B 109.5 . . ?
H10A C10S H10C 109.5 . . ?
H10B C10S H10C 109.5 . . ?
C11S C10S H10A 109.5 . . ?
C11S C10S H10B 109.5 . . ?
C11S C10S H10C 109.5 . . ?
O3S C11S C10S 120.4(6) . . ?
O3S C11S C12S 121.9(5) . . ?
C10S C11S C12S 117.7(5) . . ?
C11S C12S H12D 109.5 . . ?
C11S C12S H12E 109.5 . . ?
C11S C12S H12F 109.5 . . ?
H12D C12S H12E 109.5 . . ?
H12D C12S H12F 109.5 . . ?
H12E C12S H12F 109.5 . . ?
H7SA C7S H7SB 109.5 . . ?
H7SA C7S H7SC 109.5 . . ?
H7SB C7S H7SC 109.5 . . ?
C8S C7S H7SA 109.5 . . ?
C8S C7S H7SB 109.5 . . ?
C8S C7S H7SC 109.5 . . ?
O4S C8S C7S 121.7(6) . . ?
O4S C8S C9S 120.4(7) . . ?
C7S C8S C9S 117.8(6) . . ?
C8S C9S H9SA 109.5 . . ?
C8S C9S H9SB 109.5 . . ?
C8S C9S H9SC 109.5 . . ?
H9SA C9S H9SB 109.5 . . ?
H9SA C9S H9SC 109.5 . . ?
H9SB C9S H9SC 109.5 . . ?

loop_
_geom_bond_atom_site_label_1
_geom_bond_atom_site_label_2
_geom_bond_distance
_geom_bond_site_symmetry_2
_geom_bond_publ_flag
F1 C22 1.373(5) . ?
O1 C10 1.223(5) . ?
O2 C17 1.210(4) . ?
N1 H1 0.8800 . ?
N1 C18 1.375(5) . ?
N1 C25 1.397(5) . ?
N2 H2 0.8800 . ?
N2 C3 1.371(6) . ?
N2 C4 1.375(6) . ?
N3 H3 0.8800 . ?
N3 C32 1.381(5) . ?
N3 C33 1.376(5) . ?
C1 C2 1.521(5) . ?
C1 C10 1.548(5) . ?
C1 C17 1.556(5) . ?
C1 C18 1.508(6) . ?
C2 C3 1.361(6) . ?
C2 C9 1.438(6) . ?
C3 H3A 0.9500 . ?
C4 C5 1.377(7) . ?
C4 C9 1.422(6) . ?
C5 H5 0.9500 . ?
C5 C6 1.362(8) . ?
C6 H6 0.9500 . ?
C6 C7 1.410(8) . ?
C7 H7 0.9500 . ?
C7 C8 1.376(6) . ?
C8 H8 0.9500 . ?
C8 C9 1.395(6) . ?
C10 C11 1.463(6) . ?
C11 C12 1.395(6) . ?
C11 C16 1.381(6) . ?
C12 H12 0.9500 . ?
C12 C13 1.379(8) . ?
C13 H13 0.9500 . ?
C13 C14 1.377(8) . ?
C14 H14 0.9500 . ?
C14 C15 1.384(7) . ?
C15 H15 0.9500 . ?
C15 C16 1.379(6) . ?
C16 C17 1.466(5) . ?
C18 C19 1.378(5) . ?
C19 C20 1.428(5) . ?
C19 C26 1.490(5) . ?
C20 C21 1.417(5) . ?
C20 C25 1.402(6) . ?
C21 H21 0.9500 . ?
C21 C22 1.350(6) . ?
C22 C23 1.389(7) . ?
C23 H23 0.9500 . ?
C23 C24 1.373(7) . ?
C24 H24 0.9500 . ?
C24 C25 1.389(6) . ?
C26 C27 1.440(5) . ?
C26 C33 1.370(5) . ?
C27 C28 1.387(5) . ?
C27 C32 1.413(5) . ?
C28 H28 0.9500 . ?
C28 C29 1.370(6) . ?
C29 H29 0.9500 . ?
C29 C30 1.394(7) . ?
C30 H30 0.9500 . ?
C30 C31 1.362(6) . ?
C31 H31 0.9500 . ?
C31 C32 1.395(5) . ?
C33 C34 1.498(5) . ?
C34 H34 1.0000 . ?
C34 C35 1.536(5) . ?
C34 C41 1.518(5) . ?
C35 C36 1.377(5) . ?
C35 C40 1.388(5) . ?
C36 H36 0.9500 . ?
C36 C37 1.387(6) . ?
C37 H37 0.9500 . ?
C37 C38 1.372(7) . ?
C38 H38 0.9500 . ?
C38 C39 1.387(7) . ?
C39 H39 0.9500 . ?
C39 C40 1.392(6) . ?
C40 H40 0.9500 . ?
C41 C42 1.386(5) . ?
C41 C46 1.385(6) . ?
C42 H42 0.9500 . ?
C42 C43 1.378(7) . ?
C43 H43 0.9500 . ?
C43 C44 1.348(7) . ?
C44 H44 0.9500 . ?
C44 C45 1.365(7) . ?
C45 H45 0.9500 . ?
C45 C46 1.379(6) . ?
C46 H46 0.9500 . ?
F1A C22A 1.389(5) . ?
O1A C10A 1.221(4) . ?
O2A C17A 1.218(5) . ?
N1A H1A 0.8800 . ?
N1A C3A 1.368(5) . ?
N1A C4A 1.362(5) . ?
N2A H2A 0.8800 . ?
N2A C18A 1.371(5) . ?
N2A C25A 1.391(5) . ?
N3A H3AA 0.8800 . ?
N3A C32A 1.378(5) . ?
N3A C33A 1.367(5) . ?
C1A C2A 1.522(5) . ?
C1A C10A 1.548(5) . ?
C1A C17A 1.546(6) . ?
C1A C18A 1.493(5) . ?
C2A C3A 1.372(5) . ?
C2A C9A 1.432(6) . ?
C3A H3AB 0.9500 . ?
C4A C5A 1.397(6) . ?
C4A C9A 1.425(5) . ?
C5A H5A 0.9500 . ?
C5A C6A 1.354(6) . ?
C6A H6A 0.9500 . ?
C6A C7A 1.415(6) . ?
C7A H7A 0.9500 . ?
C7A C8A 1.371(6) . ?
C8A H8A 0.9500 . ?
C8A C9A 1.398(5) . ?
C10A C11A 1.466(5) . ?
C11A C12A 1.402(6) . ?
C11A C16A 1.380(6) . ?
C12A H12A 0.9500 . ?
C12A C13A 1.382(6) . ?
C13A H13A 0.9500 . ?
C13A C14A 1.401(7) . ?
C14A H14A 0.9500 . ?
C14A C15A 1.384(7) . ?
C15A H15A 0.9500 . ?
C15A C16A 1.375(6) . ?
C16A C17A 1.487(6) . ?
C18A C19A 1.391(5) . ?
C19A C20A 1.437(6) . ?
C19A C26A 1.474(5) . ?
C20A C21A 1.396(6) . ?
C20A C25A 1.397(5) . ?
C21A H21A 0.9500 . ?
C21A C22A 1.350(6) . ?
C22A C23A 1.375(6) . ?
C23A H23A 0.9500 . ?
C23A C24A 1.389(6) . ?
C24A H24A 0.9500 . ?
C24A C25A 1.385(6) . ?
C26A C27A 1.438(5) . ?
C26A C33A 1.387(5) . ?
C27A C28A 1.385(6) . ?
C27A C32A 1.411(6) . ?
C28A H28A 0.9500 . ?
C28A C29A 1.385(7) . ?
C29A H29A 0.9500 . ?
C29A C30A 1.373(8) . ?
C30A H30A 0.9500 . ?
C30A C31A 1.373(7) . ?
C31A H31A 0.9500 . ?
C31A C32A 1.394(6) . ?
C33A C34A 1.498(5) . ?
C34A H34A 1.0000 . ?
C34A C35A 1.522(5) . ?
C34A C41A 1.538(6) . ?
C35A C36A 1.381(6) . ?
C35A C40A 1.377(6) . ?
C36A H36A 0.9500 . ?
C36A C37A 1.391(6) . ?
C37A H37A 0.9500 . ?
C37A C38A 1.349(8) . ?
C38A H38A 0.9500 . ?
C38A C39A 1.365(10) . ?
C39A H39A 0.9500 . ?
C39A C40A 1.379(7) . ?
C40A H40A 0.9500 . ?
C41A C42A 1.357(6) . ?
C41A C46A 1.357(7) . ?
C42A H42A 0.9500 . ?
C42A C43A 1.373(8) . ?
C43A H43A 0.9500 . ?
C43A C44A 1.306(9) . ?
C44A H44A 0.9500 . ?
C44A C45A 1.360(9) . ?
C45A H45A 0.9500 . ?
C45A C46A 1.384(9) . ?
C46A H46A 0.9500 . ?
F1B C22B 1.373(6) . ?
O2B C17B 1.213(5) . ?
O1B C10B 1.218(5) . ?
N1B H1B 0.8800 . ?
N1B C3B 1.371(6) . ?
N1B C4B 1.374(7) . ?
N2B H2B 0.8800 . ?
N2B C18B 1.381(5) . ?
N2B C19B 1.365(6) . ?
N3B H3B 0.8800 . ?
N3B C32B 1.371(5) . ?
N3B C33B 1.387(5) . ?
C1B C2B 1.511(6) . ?
C1B C10B 1.551(6) . ?
C1B C17B 1.552(5) . ?
C1B C18B 1.500(6) . ?
C2B C3B 1.367(6) . ?
C2B C9B 1.447(7) . ?
C3B H3BA 0.9500 . ?
C4B C5B 1.388(7) . ?
C4B C9B 1.413(7) . ?
C5B H5B 0.9500 . ?
C5B C6B 1.379(10) . ?
C6B H6B 0.9500 . ?
C6B C7B 1.420(9) . ?
C7B H7B 0.9500 . ?
C7B C8B 1.372(8) . ?
C8B H8B 0.9500 . ?
C8B C9B 1.390(7) . ?
C10B C11B 1.483(6) . ?
C11B C12B 1.375(6) . ?
C11B C16B 1.387(6) . ?
C12B H12B 0.9500 . ?
C12B C13B 1.411(7) . ?
C13B H13B 0.9500 . ?
C13B C14B 1.377(7) . ?
C14B H14B 0.9500 . ?
C14B C15B 1.366(7) . ?
C15B H15B 0.9500 . ?
C15B C16B 1.395(6) . ?
C16B C17B 1.457(6) . ?
C18B C25B 1.381(6) . ?
C19B C20B 1.401(6) . ?
C19B C24B 1.397(6) . ?
C20B H20B 0.9500 . ?
C20B C21B 1.373(8) . ?
C21B H21B 0.9500 . ?
C21B C22B 1.373(8) . ?
C22B C23B 1.384(7) . ?
C23B H23B 0.9500 . ?
C23B C24B 1.400(6) . ?
C24B C25B 1.445(6) . ?
C25B C26B 1.479(5) . ?
C26B C27B 1.437(5) . ?
C26B C33B 1.373(5) . ?
C27B C28B 1.391(6) . ?
C27B C32B 1.427(6) . ?
C28B H28B 0.9500 . ?
C28B C29B 1.379(7) . ?
C29B H29B 0.9500 . ?
C29B C30B 1.384(8) . ?
C30B H30B 0.9500 . ?
C30B C31B 1.377(7) . ?
C31B H31B 0.9500 . ?
C31B C32B 1.387(6) . ?
C33B C34B 1.495(5) . ?
C34B H34B 1.0000 . ?
C34B C35B 1.534(5) . ?
C34B C41B 1.526(5) . ?
C35B C36B 1.380(6) . ?
C35B C40B 1.384(6) . ?
C36B H36B 0.9500 . ?
C36B C37B 1.400(7) . ?
C37B H37B 0.9500 . ?
C37B C38B 1.388(8) . ?
C38B H38B 0.9500 . ?
C38B C39B 1.344(7) . ?
C39B H39B 0.9500 . ?
C39B C40B 1.398(6) . ?
C40B H40B 0.9500 . ?
C41B C42B 1.379(6) . ?
C41B C46B 1.361(5) . ?
C42B H42B 0.9500 . ?
C42B C43B 1.388(7) . ?
C43B H43B 0.9500 . ?
C43B C44B 1.368(7) . ?
C44B H44B 0.9500 . ?
C44B C45B 1.362(7) . ?
C45B H45B 0.9500 . ?
C45B C46B 1.395(6) . ?
C46B H46B 0.9500 . ?
F1C C22C 1.364(5) . ?
O1C C10C 1.219(5) . ?
O2C C17C 1.208(5) . ?
N1C H1C 0.8800 . ?
N1C C3C 1.376(6) . ?
N1C C4C 1.359(6) . ?
N2C H2C 0.8800 . ?
N2C C18C 1.386(5) . ?
N2C C25C 1.370(5) . ?
N3C H3C 0.8800 . ?
N3C C32C 1.378(5) . ?
N3C C33C 1.378(5) . ?
C1C C2C 1.531(5) . ?
C1C C10C 1.533(5) . ?
C1C C17C 1.561(5) . ?
C1C C18C 1.497(5) . ?
C2C C3C 1.340(6) . ?
C2C C9C 1.424(5) . ?
C3C H3CA 0.9500 . ?
C4C C5C 1.394(6) . ?
C4C C9C 1.411(6) . ?
C5C H5C 0.9500 . ?
C5C C6C 1.363(8) . ?
C6C H6C 0.9500 . ?
C6C C7C 1.397(8) . ?
C7C H7C 0.9500 . ?
C7C C8C 1.367(6) . ?
C8C H8C 0.9500 . ?
C8C C9C 1.412(6) . ?
C10C C11C 1.471(5) . ?
C11C C12C 1.390(6) . ?
C11C C16C 1.391(6) . ?
C12C H12C 0.9500 . ?
C12C C13C 1.374(7) . ?
C13C H13C 0.9500 . ?
C13C C14C 1.376(9) . ?
C14C H14C 0.9500 . ?
C14C C15C 1.400(8) . ?
C15C H15C 0.9500 . ?
C15C C16C 1.395(6) . ?
C16C C17C 1.469(6) . ?
C18C C19C 1.384(5) . ?
C19C C20C 1.442(5) . ?
C19C C26C 1.473(5) . ?
C20C C21C 1.388(6) . ?
C20C C25C 1.410(6) . ?
C21C H21C 0.9500 . ?
C21C C22C 1.380(6) . ?
C22C C23C 1.380(7) . ?
C23C H23C 0.9500 . ?
C23C C24C 1.372(7) . ?
C24C H24C 0.9500 . ?
C24C C25C 1.391(6) . ?
C26C C27C 1.434(5) . ?
C26C C33C 1.376(5) . ?
C27C C28C 1.408(6) . ?
C27C C32C 1.410(5) . ?
C28C H28C 0.9500 . ?
C28C C29C 1.366(6) . ?
C29C H29C 0.9500 . ?
C29C C30C 1.394(6) . ?
C30C H30C 0.9500 . ?
C30C C31C 1.385(6) . ?
C31C H31C 0.9500 . ?
C31C C32C 1.379(5) . ?
C33C C34C 1.502(5) . ?
C34C H34C 1.0000 . ?
C34C C35C 1.523(5) . ?
C34C C41C 1.522(5) . ?
C35C C36C 1.382(6) . ?
C35C C40C 1.398(5) . ?
C36C H36C 0.9500 . ?
C36C C37C 1.396(6) . ?
C37C H37C 0.9500 . ?
C37C C38C 1.372(7) . ?
C38C H38C 0.9500 . ?
C38C C39C 1.385(7) . ?
C39C H39C 0.9500 . ?
C39C C40C 1.389(6) . ?
C40C H40C 0.9500 . ?
C41C C42C 1.377(6) . ?
C41C C46C 1.390(6) . ?
C42C H42C 0.9500 . ?
C42C C43C 1.397(7) . ?
C43C H43C 0.9500 . ?
C43C C44C 1.357(8) . ?
C44C H44C 0.9500 . ?
C44C C45C 1.376(9) . ?
C45C H45C 0.9500 . ?
C45C C46C 1.391(7) . ?
C46C H46C 0.9500 . ?
O1S C2S 1.201(7) . ?
C1S H1SA 0.9800 . ?
C1S H1SB 0.9800 . ?
C1S H1SC 0.9800 . ?
C1S C2S 1.486(7) . ?
C2S C3S 1.421(9) . ?
C3S H3SA 0.9800 . ?
C3S H3SB 0.9800 . ?
C3S H3SC 0.9800 . ?
O2S C5S 1.208(7) . ?
C4S H4SA 0.9800 . ?
C4S H4SB 0.9800 . ?
C4S H4SC 0.9800 . ?
C4S C5S 1.513(13) . ?
C5S C6S 1.449(13) . ?
C6S H6SA 0.9800 . ?
C6S H6SB 0.9800 . ?
C6S H6SC 0.9800 . ?
O3S C11S 1.211(6) . ?
C10S H10A 0.9800 . ?
C10S H10B 0.9800 . ?
C10S H10C 0.9800 . ?
C10S C11S 1.461(8) . ?
C11S C12S 1.506(8) . ?
C12S H12D 0.9800 . ?
C12S H12E 0.9800 . ?
C12S H12F 0.9800 . ?
O4S C8S 1.207(6) . ?
C7S H7SA 0.9800 . ?
C7S H7SB 0.9800 . ?
C7S H7SC 0.9800 . ?
C7S C8S 1.479(10) . ?
C8S C9S 1.493(9) . ?
C9S H9SA 0.9800 . ?
C9S H9SB 0.9800 . ?
C9S H9SC 0.9800 . ?

loop_
_smtbx_masks_void_nr
_smtbx_masks_void_average_x
_smtbx_masks_void_average_y
_smtbx_masks_void_average_z
_smtbx_masks_void_volume
_smtbx_masks_void_count_electrons
_smtbx_masks_void_content
1 -0.022 0.753 0.079 410.5 87.1 ?
2 0.184 0.231 0.478 28.9 0.0 ?
3 0.452 0.077 0.536 11.7 0.0 ?
4 0.665 0.330 0.104 179.5 29.6 ?
